data_7009710
loop_
_publ_author_name
'Dyson, Paul J.'
'Feeder, Neil'
'Johnson, Brian F. G.'
'McIndoe, J. Scott'
'Langridge-Smith, Patrick R. R.'

_publ_section_title
;
 Insights into the elimination of HCHO from the clusters
 [Mn(CO)m(COOMe)]&#x2212; (Mn&#x2005;=&#x2005;Ru6C,
 m&#x2005;=&#x2005;16; Mn&#x2005;=&#x2005;Rh6, m&#x2005;=&#x2005;15)
 provided by electrospray mass spectrometry&#x200A;&#x2020;
;
_journal_issue 12
_journal_name_full 'Journal of the Chemical Society, Dalton Transactions'
_journal_page_first 1813
_journal_paper_doi 10.1039/b002978p
_journal_year 2000
_chemical_formula_sum 'C55 H33 N O18 P2 Ru6'
_chemical_formula_weight 1664.18
_chemical_name_systematic
; 
 ? 
;
_space_group_IT_number 15
_symmetry_cell_setting monoclinic
_symmetry_space_group_name_Hall '-C 2yc'
_symmetry_space_group_name_H-M 'C 1 2/c 1'
_atom_sites_solution_hydrogens geom
_atom_sites_solution_primary direct
_atom_sites_solution_secondary difmap
_audit_creation_method SHELXL-97
_cell_angle_alpha 90.00
_cell_angle_beta 103.9600(10)
_cell_angle_gamma 90.00
_cell_formula_units_Z 8
_cell_length_a 37.43090(10)
_cell_length_b 9.2751(2)
_cell_length_c 33.8359(11)
_cell_measurement_reflns_used 21221
_cell_measurement_temperature 180(2)
_cell_measurement_theta_max 25.03
_cell_measurement_theta_min 2.91
_cell_volume 11400.0(4)
_computing_cell_refinement 'HKL Scalepack (Otwinowski & Minor 1997)'
_computing_data_collection
; 
Collect" data collection software, Nonius B.V., 1998. 
;
_computing_data_reduction 'HKL Denzo and Scalepack (Otwinowski & Minor 1'
_computing_structure_refinement 'SHELXL-97 (Sheldrick, 1997)'
_computing_structure_solution SIR-92
_diffrn_ambient_temperature 180(2)
_diffrn_measured_fraction_theta_full 0.951
_diffrn_measured_fraction_theta_max 0.951
_diffrn_measurement_device_type 'Nonius KappaCCD'
_diffrn_measurement_method CCD
_diffrn_radiation_monochromator graphite
_diffrn_radiation_source 'fine-focus sealed tube'
_diffrn_radiation_type MoK\a
_diffrn_radiation_wavelength 0.71070
_diffrn_reflns_av_R_equivalents 0.0523
_diffrn_reflns_av_sigmaI/netI 0.0919
_diffrn_reflns_limit_h_max 44
_diffrn_reflns_limit_h_min 0
_diffrn_reflns_limit_k_max 11
_diffrn_reflns_limit_k_min -10
_diffrn_reflns_limit_l_max 39
_diffrn_reflns_limit_l_min -40
_diffrn_reflns_number 21175
_diffrn_reflns_theta_full 25.02
_diffrn_reflns_theta_max 25.02
_diffrn_reflns_theta_min 2.92
_exptl_absorpt_coefficient_mu 1.678
_exptl_absorpt_correction_T_max 1.025
_exptl_absorpt_correction_T_min 0.982
_exptl_absorpt_correction_type multi-scan
_exptl_absorpt_process_details 'Sortav Blessing (1995)'
_exptl_crystal_colour red
_exptl_crystal_density_diffrn 1.939
_exptl_crystal_density_method 'not measured'
_exptl_crystal_description plate
_exptl_crystal_F_000 6464
_exptl_crystal_size_max 0.12
_exptl_crystal_size_mid 0.07
_exptl_crystal_size_min 0.02
_refine_diff_density_max 0.744
_refine_diff_density_min -0.741
_refine_diff_density_rms 0.160
_refine_ls_extinction_method none
_refine_ls_goodness_of_fit_ref 0.981
_refine_ls_hydrogen_treatment mixed
_refine_ls_matrix_type full
_refine_ls_number_parameters 740
_refine_ls_number_reflns 9566
_refine_ls_number_restraints 0
_refine_ls_restrained_S_all 0.981
_refine_ls_R_factor_all 0.0745
_refine_ls_R_factor_gt 0.0383
_refine_ls_shift/su_max 3.804
_refine_ls_shift/su_mean 0.377
_refine_ls_structure_factor_coef Fsqd
_refine_ls_weighting_details 'calc w=1/[\s^2^(Fo^2^)+(0.0333P)^2^+0.0000P] where P=(Fo^2^+2Fc^2^)/3'
_refine_ls_weighting_scheme calc
_refine_ls_wR_factor_gt 0.0801
_refine_ls_wR_factor_ref 0.0898
_reflns_number_gt 6684
_reflns_number_total 9566
_reflns_threshold_expression >2sigma(I)
_cod_data_source_file b002978p.txt
_cod_data_source_block bj9959
_cod_depositor_comments
;
The following automatic conversions were performed:
'_symmetry_cell_setting' value 'Monoclinic' changed to 'monoclinic'
according to '/home/saulius/struct/CIF-dictionaries/cif_core.dic'
dictionary named 'cif_core.dic' version 2.4.1 from
2010-06-29.

'_exptl_absorpt_correction_type' value 'multiscan' changed to
'multi-scan' according to
'/home/saulius/struct/CIF-dictionaries/cif_core.dic' dictionary named
'cif_core.dic' version 2.4.1 from 2010-06-29.

Automatic conversion script
Id: cif_fix_enum 1527 2010-12-29 10:47:43Z saulius 
;
_cod_original_sg_symbol_H-M C2/c
_cod_database_code 7009710

loop_
_symmetry_equiv_pos_as_xyz
'x, y, z'
'-x, y, -z+1/2'
'x+1/2, y+1/2, z'
'-x+1/2, y+1/2, -z+1/2'
'-x, -y, -z'
'x, -y, z-1/2'
'-x+1/2, -y+1/2, -z'
'x+1/2, -y+1/2, z-1/2'

loop_
_atom_site_label
_atom_site_type_symbol
_atom_site_fract_x
_atom_site_fract_y
_atom_site_fract_z
_atom_site_U_iso_or_equiv
_atom_site_adp_type
_atom_site_occupancy
_atom_site_symmetry_multiplicity
_atom_site_calc_flag
_atom_site_refinement_flags
_atom_site_disorder_assembly
_atom_site_disorder_group
Ru1 Ru 0.577549(13) 0.85996(5) -0.134004(14) 0.02060(13) Uani 1 1 d . . .
Ru2 Ru 0.601399(13) 0.80924(5) -0.210584(14) 0.02133(13) Uani 1 1 d . . .
Ru3 Ru 0.641306(14) 0.55446(5) -0.172282(15) 0.02362(14) Uani 1 1 d . . .
Ru4 Ru 0.624630(14) 0.62982(5) -0.096783(15) 0.02343(14) Uani 1 1 d . . .
Ru5 Ru 0.657354(13) 0.83783(5) -0.138984(15) 0.02159(13) Uani 1 1 d . . .
Ru6 Ru 0.564567(13) 0.58728(5) -0.178333(15) 0.02293(14) Uani 1 1 d . . .
P1 P 0.66938(4) 0.36546(15) 0.12795(5) 0.0209(4) Uani 1 1 d . . .
P2 P 0.61689(4) 0.16588(15) 0.07773(5) 0.0208(4) Uani 1 1 d . . .
N1 N 0.63324(12) 0.2722(4) 0.11471(13) 0.0217(12) Uani 1 1 d . . .
O1 O 0.61151(13) 1.0813(5) -0.07110(15) 0.0497(14) Uani 1 1 d . . .
O2 O 0.52349(12) 1.0898(5) -0.17477(14) 0.0407(12) Uani 1 1 d . . .
O3 O 0.54742(14) 1.0379(5) -0.25170(14) 0.0562(15) Uani 1 1 d . . .
O4 O 0.59234(15) 0.6819(5) -0.29462(15) 0.0615(16) Uani 1 1 d . . .
O5 O 0.66028(12) 1.0233(5) -0.21979(13) 0.0446(13) Uani 1 1 d . . .
O6 O 0.67302(15) 0.5534(6) -0.24730(16) 0.0666(17) Uani 1 1 d . . .
O7 O 0.61166(14) 0.2479(5) -0.18318(17) 0.077(2) Uani 1 1 d . . .
O8 O 0.71378(13) 0.4497(5) -0.11804(15) 0.0510(14) Uani 1 1 d . . .
O9 O 0.60483(13) 0.7303(5) -0.01967(14) 0.0489(13) Uani 1 1 d . . .
O10 O 0.65436(15) 0.3486(5) -0.05539(14) 0.0577(15) Uani 1 1 d . . .
O11 O 0.69884(12) 0.7462(4) -0.05327(13) 0.0366(12) Uani 1 1 d . . .
O12 O 0.68053(13) 1.1408(5) -0.11000(15) 0.0516(14) Uani 1 1 d . . .
O13 O 0.73232(13) 0.7882(5) -0.15387(16) 0.0565(15) Uani 1 1 d . . .
O14 O 0.53984(15) 0.3655(5) -0.12399(15) 0.0608(16) Uani 1 1 d . . .
O15 O 0.49067(12) 0.7416(5) -0.19750(15) 0.0516(14) Uani 1 1 d . . .
O16 O 0.54149(13) 0.4194(5) -0.25802(14) 0.0539(15) Uani 1 1 d . . .
O17 O 0.53738(11) 0.9167(4) -0.07151(13) 0.0324(11) Uani 1 1 d . . .
O18 O 0.52347(13) 0.7020(5) -0.09977(14) 0.0492(13) Uani 1 1 d . . .
C1 C 0.59921(17) 0.9976(7) -0.0953(2) 0.0304(16) Uani 1 1 d . . .
C2 C 0.54345(17) 1.0011(6) -0.16020(18) 0.0255(15) Uani 1 1 d . . .
C3 C 0.56721(19) 0.9517(7) -0.23533(19) 0.0340(17) Uani 1 1 d . . .
C4 C 0.59623(18) 0.7292(6) -0.2626(2) 0.0334(17) Uani 1 1 d . . .
C5 C 0.64279(18) 0.9382(6) -0.20727(19) 0.0323(16) Uani 1 1 d . . .
C6 C 0.66019(19) 0.5573(7) -0.2199(2) 0.0412(19) Uani 1 1 d . . .
C7 C 0.62024(18) 0.3673(7) -0.1804(2) 0.046(2) Uani 1 1 d . . .
C8 C 0.68652(19) 0.4903(6) -0.1379(2) 0.0332(17) Uani 1 1 d . . .
C9 C 0.61089(17) 0.6914(6) -0.0496(2) 0.0336(17) Uani 1 1 d . . .
C10 C 0.64300(18) 0.4530(6) -0.07089(19) 0.0321(17) Uani 1 1 d . . .
C11 C 0.67305(18) 0.7377(6) -0.08034(19) 0.0253(15) Uani 1 1 d . . .
C12 C 0.67123(17) 1.0267(7) -0.11994(19) 0.0296(16) Uani 1 1 d . . .
C13 C 0.70414(19) 0.8070(6) -0.14770(19) 0.0322(16) Uani 1 1 d . . .
C14 C 0.5505(2) 0.4490(7) -0.1430(2) 0.0384(18) Uani 1 1 d . . .
C15 C 0.51941(19) 0.6913(7) -0.1881(2) 0.0351(17) Uani 1 1 d . . .
C16 C 0.54971(18) 0.4792(6) -0.2283(2) 0.0353(17) Uani 1 1 d . . .
C17 C 0.54110(16) 0.8120(7) -0.09822(18) 0.0272(15) Uani 1 1 d . . .
C18 C 0.51267(18) 0.8835(7) -0.04527(19) 0.0370(17) Uani 1 1 d . . .
H18A H 0.5080 0.9713 -0.0312 0.055 Uiso 1 1 calc R . .
H18B H 0.5241 0.8108 -0.0251 0.055 Uiso 1 1 calc R . .
H18C H 0.4894 0.8461 -0.0619 0.055 Uiso 1 1 calc R . .
C19 C 0.65743(17) 0.5321(6) 0.14874(17) 0.0225(15) Uani 1 1 d . . .
C20 C 0.62356(17) 0.5497(6) 0.15704(18) 0.0294(16) Uani 1 1 d . . .
H20A H 0.6052 0.4776 0.1490 0.035 Uiso 1 1 calc R . .
C21 C 0.6159(2) 0.6719(7) 0.1772(2) 0.0435(19) Uani 1 1 d . . .
H21A H 0.5926 0.6827 0.1833 0.052 Uiso 1 1 calc R . .
C22 C 0.6423(2) 0.7775(7) 0.1881(2) 0.044(2) Uani 1 1 d . . .
H22A H 0.6372 0.8615 0.2019 0.053 Uiso 1 1 calc R . .
C23 C 0.6761(2) 0.7613(7) 0.1791(2) 0.043(2) Uani 1 1 d . . .
H23A H 0.6941 0.8351 0.1864 0.052 Uiso 1 1 calc R . .
C24 C 0.68404(18) 0.6392(6) 0.15973(18) 0.0299(16) Uani 1 1 d . . .
H24A H 0.7075 0.6282 0.1539 0.036 Uiso 1 1 calc R . .
C25 C 0.69242(16) 0.4065(6) 0.08810(17) 0.0205(14) Uani 1 1 d . . .
C26 C 0.67875(18) 0.5203(6) 0.06147(19) 0.0315(16) Uani 1 1 d . . .
H26A H 0.6596 0.5804 0.0661 0.038 Uiso 1 1 calc R . .
C27 C 0.6936(2) 0.5435(7) 0.0284(2) 0.0380(18) Uani 1 1 d . . .
H27A H 0.6844 0.6192 0.0098 0.046 Uiso 1 1 calc R . .
C28 C 0.7215(2) 0.4581(7) 0.0222(2) 0.0415(18) Uani 1 1 d . . .
H28A H 0.7318 0.4764 -0.0004 0.050 Uiso 1 1 calc R . .
C29 C 0.73507(18) 0.3464(7) 0.0482(2) 0.0365(17) Uani 1 1 d . . .
H29A H 0.7542 0.2870 0.0433 0.044 Uiso 1 1 calc R . .
C30 C 0.72059(17) 0.3213(6) 0.08136(19) 0.0315(16) Uani 1 1 d . . .
H30A H 0.7301 0.2451 0.0996 0.038 Uiso 1 1 calc R . .
C31 C 0.70216(17) 0.2778(6) 0.16866(17) 0.0237(15) Uani 1 1 d . . .
C32 C 0.68993(17) 0.1721(6) 0.19083(17) 0.0267(15) Uani 1 1 d . . .
H32A H 0.6648 0.1434 0.1836 0.032 Uiso 1 1 calc R . .
C33 C 0.7139(2) 0.1077(6) 0.22353(19) 0.0359(18) Uani 1 1 d . . .
H33A H 0.7052 0.0360 0.2390 0.043 Uiso 1 1 calc R . .
C34 C 0.7505(2) 0.1484(7) 0.2336(2) 0.0423(19) Uani 1 1 d . . .
H34A H 0.7670 0.1033 0.2559 0.051 Uiso 1 1 calc R . .
C35 C 0.76339(18) 0.2525(7) 0.21194(19) 0.0373(18) Uani 1 1 d . . .
H35A H 0.7887 0.2790 0.2189 0.045 Uiso 1 1 calc R . .
C36 C 0.73901(17) 0.3186(6) 0.17975(18) 0.0306(16) Uani 1 1 d . . .
H36A H 0.7475 0.3929 0.1650 0.037 Uiso 1 1 calc R . .
C37 C 0.58695(16) 0.2590(6) 0.03583(17) 0.0213(14) Uani 1 1 d . . .
C38 C 0.57852(17) 0.4044(6) 0.04005(19) 0.0336(17) Uani 1 1 d . . .
H38A H 0.5891 0.4542 0.0646 0.040 Uiso 1 1 calc R . .
C39 C 0.55474(19) 0.4753(7) 0.0084(2) 0.0389(18) Uani 1 1 d . . .
H39A H 0.5490 0.5739 0.0113 0.047 Uiso 1 1 calc R . .
C40 C 0.53947(19) 0.4049(7) -0.0268(2) 0.0383(18) Uani 1 1 d . . .
H40A H 0.5232 0.4547 -0.0483 0.046 Uiso 1 1 calc R . .
C41 C 0.54747(16) 0.2600(6) -0.03145(18) 0.0313(16) Uani 1 1 d . . .
H41A H 0.5369 0.2116 -0.0563 0.038 Uiso 1 1 calc R . .
C42 C 0.57052(16) 0.1879(6) -0.00031(18) 0.0285(16) Uani 1 1 d . . .
H42A H 0.5754 0.0885 -0.0033 0.034 Uiso 1 1 calc R . .
C43 C 0.65054(15) 0.0691(5) 0.05905(17) 0.0188(14) Uani 1 1 d . . .
C44 C 0.65844(16) 0.0962(6) 0.02190(19) 0.0271(15) Uani 1 1 d . . .
H44A H 0.6445 0.1666 0.0043 0.033 Uiso 1 1 calc R . .
C45 C 0.68623(17) 0.0229(6) 0.0098(2) 0.0331(17) Uani 1 1 d . . .
H45A H 0.6908 0.0407 -0.0162 0.040 Uiso 1 1 calc R . .
C46 C 0.70724(18) -0.0761(6) 0.0357(2) 0.0343(17) Uani 1 1 d . . .
H46A H 0.7265 -0.1261 0.0278 0.041 Uiso 1 1 calc R . .
C47 C 0.70014(17) -0.1027(6) 0.0736(2) 0.0349(17) Uani 1 1 d . . .
H47A H 0.7148 -0.1701 0.0916 0.042 Uiso 1 1 calc R . .
C48 C 0.67208(17) -0.0323(6) 0.08505(19) 0.0277(15) Uani 1 1 d . . .
H48A H 0.6672 -0.0522 0.1108 0.033 Uiso 1 1 calc R . .
C49 C 0.58891(15) 0.0349(6) 0.09569(17) 0.0213(14) Uani 1 1 d . . .
C50 C 0.57394(17) 0.0711(6) 0.12807(19) 0.0312(16) Uani 1 1 d . . .
H50A H 0.5803 0.1602 0.1418 0.037 Uiso 1 1 calc R . .
C51 C 0.54997(17) -0.0214(6) 0.14034(19) 0.0337(17) Uani 1 1 d . . .
H51A H 0.5401 0.0032 0.1628 0.040 Uiso 1 1 calc R . .
C52 C 0.54041(18) -0.1491(7) 0.1201(2) 0.0376(18) Uani 1 1 d . . .
H52A H 0.5236 -0.2121 0.1284 0.045 Uiso 1 1 calc R . .
C53 C 0.55508(17) -0.1869(6) 0.0878(2) 0.0344(17) Uani 1 1 d . . .
H53A H 0.5484 -0.2758 0.0741 0.041 Uiso 1 1 calc R . .
C54 C 0.57939(16) -0.0960(6) 0.07542(18) 0.0283(15) Uani 1 1 d . . .
H54A H 0.5896 -0.1221 0.0533 0.034 Uiso 1 1 calc R . .
C100 C 0.60932(15) 0.7128(5) -0.15408(16) 0.0202(14) Uani 1 1 d . . .

loop_
_atom_site_aniso_label
_atom_site_aniso_U_11
_atom_site_aniso_U_22
_atom_site_aniso_U_33
_atom_site_aniso_U_23
_atom_site_aniso_U_13
_atom_site_aniso_U_12
Ru1 0.0200(3) 0.0209(3) 0.0218(3) -0.0035(2) 0.0069(2) -0.0018(2)
Ru2 0.0237(3) 0.0221(3) 0.0186(3) 0.0023(2) 0.0059(2) 0.0027(2)
Ru3 0.0242(3) 0.0201(3) 0.0261(3) -0.0009(2) 0.0051(2) 0.0044(2)
Ru4 0.0263(3) 0.0234(3) 0.0198(3) 0.0031(2) 0.0040(2) -0.0032(2)
Ru5 0.0187(3) 0.0206(3) 0.0252(3) 0.0016(2) 0.0048(2) -0.0015(2)
Ru6 0.0226(3) 0.0221(3) 0.0241(3) -0.0040(2) 0.0058(2) -0.0038(2)
P1 0.0229(9) 0.0209(8) 0.0181(9) -0.0002(7) 0.0037(7) -0.0027(7)
P2 0.0217(9) 0.0213(8) 0.0194(9) -0.0001(7) 0.0050(7) -0.0016(7)
N1 0.024(3) 0.025(3) 0.017(3) -0.005(2) 0.005(2) -0.007(2)
O1 0.048(3) 0.057(3) 0.046(4) -0.030(3) 0.015(3) -0.021(3)
O2 0.042(3) 0.037(3) 0.045(3) 0.006(2) 0.015(2) 0.017(2)
O3 0.069(4) 0.059(3) 0.035(3) 0.007(2) 0.001(3) 0.041(3)
O4 0.092(4) 0.065(3) 0.025(3) -0.007(3) 0.008(3) 0.031(3)
O5 0.041(3) 0.053(3) 0.042(3) 0.017(2) 0.014(2) -0.011(2)
O6 0.074(4) 0.094(4) 0.041(4) 0.011(3) 0.030(3) 0.043(3)
O7 0.054(4) 0.020(3) 0.139(6) -0.014(3) -0.013(3) 0.002(3)
O8 0.035(3) 0.042(3) 0.066(4) 0.004(3) -0.006(3) 0.010(2)
O9 0.059(4) 0.061(3) 0.030(3) -0.003(3) 0.018(3) 0.005(3)
O10 0.092(4) 0.028(3) 0.044(3) 0.006(2) -0.002(3) -0.001(3)
O11 0.035(3) 0.044(3) 0.026(3) 0.009(2) -0.003(2) -0.008(2)
O12 0.053(3) 0.027(3) 0.073(4) -0.013(2) 0.013(3) -0.012(2)
O13 0.026(3) 0.058(3) 0.092(5) 0.014(3) 0.027(3) 0.002(3)
O14 0.091(4) 0.052(3) 0.043(3) 0.001(3) 0.024(3) -0.039(3)
O15 0.024(3) 0.056(3) 0.068(4) -0.022(3) -0.001(3) 0.001(3)
O16 0.062(4) 0.061(3) 0.033(3) -0.024(3) 0.000(3) 0.003(3)
O17 0.036(3) 0.033(2) 0.035(3) -0.010(2) 0.021(2) -0.001(2)
O18 0.057(3) 0.044(3) 0.060(4) -0.016(2) 0.041(3) -0.020(3)
C1 0.026(4) 0.042(4) 0.026(4) -0.003(3) 0.011(3) -0.003(3)
C2 0.028(4) 0.026(4) 0.027(4) -0.009(3) 0.016(3) -0.006(3)
C3 0.043(5) 0.039(4) 0.020(4) -0.005(3) 0.008(3) 0.010(4)
C4 0.044(5) 0.036(4) 0.020(4) 0.006(3) 0.007(3) 0.018(3)
C5 0.032(4) 0.031(4) 0.036(4) 0.006(3) 0.011(3) 0.005(3)
C6 0.041(5) 0.045(4) 0.039(5) 0.002(4) 0.012(4) 0.018(4)
C7 0.029(4) 0.036(4) 0.064(6) -0.014(4) -0.003(4) 0.003(4)
C8 0.035(4) 0.024(4) 0.039(5) -0.002(3) 0.006(4) 0.001(3)
C9 0.030(4) 0.039(4) 0.031(5) 0.004(3) 0.004(3) -0.001(3)
C10 0.047(5) 0.024(4) 0.023(4) -0.003(3) 0.004(3) -0.006(3)
C11 0.033(4) 0.021(3) 0.024(4) 0.000(3) 0.013(3) 0.001(3)
C12 0.027(4) 0.035(4) 0.025(4) 0.003(3) 0.003(3) 0.002(3)
C13 0.027(4) 0.036(4) 0.030(4) 0.007(3) 0.002(3) -0.006(3)
C14 0.050(5) 0.031(4) 0.034(5) -0.007(3) 0.010(4) -0.010(4)
C15 0.032(4) 0.035(4) 0.038(5) -0.016(3) 0.007(3) -0.006(3)
C16 0.038(4) 0.029(4) 0.038(5) -0.004(3) 0.007(4) 0.010(3)
C17 0.024(4) 0.033(4) 0.027(4) 0.008(3) 0.011(3) -0.003(3)
C18 0.041(5) 0.048(4) 0.033(4) -0.003(3) 0.029(4) 0.001(3)
C19 0.026(4) 0.028(3) 0.013(4) 0.005(3) 0.003(3) 0.001(3)
C20 0.032(4) 0.024(4) 0.030(4) 0.003(3) 0.003(3) 0.002(3)
C21 0.054(5) 0.040(4) 0.040(5) 0.006(4) 0.019(4) 0.020(4)
C22 0.078(7) 0.025(4) 0.026(4) 0.000(3) 0.008(4) 0.016(4)
C23 0.064(6) 0.027(4) 0.030(5) 0.006(3) -0.007(4) -0.002(4)
C24 0.041(4) 0.025(4) 0.023(4) -0.001(3) 0.004(3) -0.007(3)
C25 0.022(4) 0.021(3) 0.018(4) -0.005(3) 0.004(3) -0.010(3)
C26 0.036(4) 0.028(4) 0.030(4) 0.006(3) 0.008(3) 0.004(3)
C27 0.053(5) 0.037(4) 0.025(4) 0.009(3) 0.010(4) -0.005(4)
C28 0.044(5) 0.052(5) 0.033(5) -0.001(4) 0.018(4) -0.017(4)
C29 0.029(4) 0.046(4) 0.037(5) -0.005(4) 0.015(3) 0.001(3)
C30 0.028(4) 0.036(4) 0.032(4) 0.000(3) 0.009(3) -0.003(3)
C31 0.029(4) 0.021(3) 0.019(4) -0.002(3) 0.001(3) -0.002(3)
C32 0.032(4) 0.026(3) 0.022(4) -0.004(3) 0.004(3) -0.006(3)
C33 0.054(5) 0.024(4) 0.027(4) 0.004(3) 0.006(4) -0.001(4)
C34 0.052(5) 0.031(4) 0.035(5) 0.001(3) -0.006(4) 0.007(4)
C35 0.032(4) 0.036(4) 0.036(5) -0.001(3) -0.007(3) -0.005(3)
C36 0.038(4) 0.024(3) 0.026(4) 0.001(3) 0.000(3) -0.003(3)
C37 0.021(4) 0.021(3) 0.024(4) 0.004(3) 0.010(3) -0.002(3)
C38 0.040(4) 0.030(4) 0.027(4) -0.006(3) 0.001(3) 0.004(3)
C39 0.051(5) 0.032(4) 0.033(5) 0.003(3) 0.010(4) 0.017(4)
C40 0.042(5) 0.047(4) 0.024(4) 0.011(3) 0.004(4) 0.011(4)
C41 0.030(4) 0.041(4) 0.018(4) -0.004(3) -0.002(3) 0.006(3)
C42 0.028(4) 0.028(3) 0.026(4) -0.003(3) -0.002(3) 0.001(3)
C43 0.019(3) 0.017(3) 0.022(4) -0.001(3) 0.007(3) -0.004(3)
C44 0.023(4) 0.031(4) 0.030(4) -0.001(3) 0.011(3) 0.003(3)
C45 0.031(4) 0.043(4) 0.027(4) -0.002(3) 0.010(3) 0.001(3)
C46 0.029(4) 0.033(4) 0.043(5) -0.013(3) 0.014(4) -0.001(3)
C47 0.031(4) 0.033(4) 0.041(5) 0.008(3) 0.010(3) 0.010(3)
C48 0.033(4) 0.025(3) 0.027(4) 0.001(3) 0.011(3) 0.005(3)
C49 0.019(4) 0.025(3) 0.018(4) 0.001(3) 0.002(3) 0.000(3)
C50 0.030(4) 0.029(4) 0.034(4) -0.007(3) 0.008(3) -0.010(3)
C51 0.029(4) 0.043(4) 0.031(4) -0.005(3) 0.012(3) -0.012(3)
C52 0.029(4) 0.041(4) 0.043(5) 0.011(4) 0.009(4) -0.014(3)
C53 0.033(4) 0.022(3) 0.048(5) -0.005(3) 0.008(4) -0.011(3)
C54 0.032(4) 0.026(3) 0.028(4) -0.006(3) 0.008(3) -0.006(3)
C100 0.019(3) 0.022(3) 0.019(4) 0.001(3) 0.002(3) -0.006(3)

loop_
_atom_type_symbol
_atom_type_description
_atom_type_scat_dispersion_real
_atom_type_scat_dispersion_imag
_atom_type_scat_source
C C 0.0033 0.0016 'International Tables Vol C Tables 4.2.6.8 and 6.1.1.4'
H H 0.0000 0.0000 'International Tables Vol C Tables 4.2.6.8 and 6.1.1.4'
N N 0.0061 0.0033 'International Tables Vol C Tables 4.2.6.8 and 6.1.1.4'
O O 0.0106 0.0060 'International Tables Vol C Tables 4.2.6.8 and 6.1.1.4'
P P 0.1023 0.0942 'International Tables Vol C Tables 4.2.6.8 and 6.1.1.4'
Ru Ru -1.2594 0.8363 'International Tables Vol C Tables 4.2.6.8 and 6.1.1.4'

loop_
_geom_angle_atom_site_label_1
_geom_angle_atom_site_label_2
_geom_angle_atom_site_label_3
_geom_angle
_geom_angle_site_symmetry_1
_geom_angle_site_symmetry_3
_geom_angle_publ_flag
C1 Ru1 C2 89.2(3) . . ?
C1 Ru1 C100 120.2(2) . . ?
C2 Ru1 C100 133.7(2) . . ?
C1 Ru1 C17 88.4(3) . . ?
C2 Ru1 C17 87.6(2) . . ?
C100 Ru1 C17 124.8(2) . . ?
C1 Ru1 Ru4 94.82(19) . . ?
C2 Ru1 Ru4 175.43(17) . . ?
C100 Ru1 Ru4 45.38(15) . . ?
C17 Ru1 Ru4 90.30(16) . . ?
C1 Ru1 Ru6 160.39(19) . . ?
C2 Ru1 Ru6 110.40(17) . . ?
C100 Ru1 Ru6 44.35(15) . . ?
C17 Ru1 Ru6 93.60(18) . . ?
Ru4 Ru1 Ru6 65.689(16) . . ?
C1 Ru1 Ru2 123.26(19) . . ?
C2 Ru1 Ru2 90.67(18) . . ?
C100 Ru1 Ru2 43.92(15) . . ?
C17 Ru1 Ru2 148.27(18) . . ?
Ru4 Ru1 Ru2 89.028(18) . . ?
Ru6 Ru1 Ru2 57.551(16) . . ?
C1 Ru1 Ru5 79.58(19) . . ?
C2 Ru1 Ru5 125.55(17) . . ?
C100 Ru1 Ru5 43.43(15) . . ?
C17 Ru1 Ru5 144.07(16) . . ?
Ru4 Ru1 Ru5 57.621(16) . . ?
Ru6 Ru1 Ru5 87.538(18) . . ?
Ru2 Ru1 Ru5 55.631(15) . . ?
C4 Ru2 C3 87.4(3) . . ?
C4 Ru2 C5 101.4(3) . . ?
C3 Ru2 C5 92.3(3) . . ?
C4 Ru2 C100 131.0(2) . . ?
C3 Ru2 C100 130.1(2) . . ?
C5 Ru2 C100 106.2(2) . . ?
C4 Ru2 Ru5 137.18(19) . . ?
C3 Ru2 Ru5 126.96(19) . . ?
C5 Ru2 Ru5 58.15(19) . . ?
C100 Ru2 Ru5 48.06(15) . . ?
C4 Ru2 Ru6 97.1(2) . . ?
C3 Ru2 Ru6 109.7(2) . . ?
C5 Ru2 Ru6 151.72(18) . . ?
C100 Ru2 Ru6 45.96(14) . . ?
Ru5 Ru2 Ru6 93.854(19) . . ?
C4 Ru2 Ru3 91.27(17) . . ?
C3 Ru2 Ru3 168.6(2) . . ?
C5 Ru2 Ru3 99.05(17) . . ?
C100 Ru2 Ru3 45.29(15) . . ?
Ru5 Ru2 Ru3 59.939(16) . . ?
Ru6 Ru2 Ru3 59.157(16) . . ?
C4 Ru2 Ru1 153.5(2) . . ?
C3 Ru2 Ru1 87.82(19) . . ?
C5 Ru2 Ru1 104.80(19) . . ?
C100 Ru2 Ru1 43.01(15) . . ?
Ru5 Ru2 Ru1 63.350(17) . . ?
Ru6 Ru2 Ru1 60.271(16) . . ?
Ru3 Ru2 Ru1 88.299(18) . . ?
C7 Ru3 C8 94.6(3) . . ?
C7 Ru3 C6 96.6(3) . . ?
C8 Ru3 C6 93.7(3) . . ?
C7 Ru3 C100 116.1(3) . . ?
C8 Ru3 C100 122.0(2) . . ?
C6 Ru3 C100 126.7(2) . . ?
C7 Ru3 Ru6 73.2(2) . . ?
C8 Ru3 Ru6 144.1(2) . . ?
C6 Ru3 Ru6 120.7(2) . . ?
C100 Ru3 Ru6 45.79(14) . . ?
C7 Ru3 Ru4 100.4(2) . . ?
C8 Ru3 Ru4 83.3(2) . . ?
C6 Ru3 Ru4 162.9(2) . . ?
C100 Ru3 Ru4 45.36(15) . . ?
Ru6 Ru3 Ru4 66.674(18) . . ?
C7 Ru3 Ru5 159.4(2) . . ?
C8 Ru3 Ru5 88.57(17) . . ?
C6 Ru3 Ru5 103.5(2) . . ?
C100 Ru3 Ru5 46.92(14) . . ?
Ru6 Ru3 Ru5 92.430(18) . . ?
Ru4 Ru3 Ru5 59.648(16) . . ?
C7 Ru3 Ru2 121.6(2) . . ?
C8 Ru3 Ru2 143.80(17) . . ?
C6 Ru3 Ru2 82.46(19) . . ?
C100 Ru3 Ru2 44.93(15) . . ?
Ru6 Ru3 Ru2 58.887(16) . . ?
Ru4 Ru3 Ru2 90.008(19) . . ?
Ru5 Ru3 Ru2 57.966(15) . . ?
C9 Ru4 C10 90.8(3) . . ?
C9 Ru4 C11 91.5(2) . . ?
C10 Ru4 C11 95.7(3) . . ?
C9 Ru4 C100 128.5(2) . . ?
C10 Ru4 C100 138.6(2) . . ?
C11 Ru4 C100 95.9(2) . . ?
C9 Ru4 Ru5 117.31(18) . . ?
C10 Ru4 Ru5 131.4(2) . . ?
C11 Ru4 Ru5 48.60(17) . . ?
C100 Ru4 Ru5 47.34(15) . . ?
C9 Ru4 Ru3 175.09(19) . . ?
C10 Ru4 Ru3 93.90(19) . . ?
C11 Ru4 Ru3 89.57(17) . . ?
C100 Ru4 Ru3 46.63(15) . . ?
Ru5 Ru4 Ru3 60.292(17) . . ?
C9 Ru4 Ru1 83.19(19) . . ?
C10 Ru4 Ru1 163.6(2) . . ?
C11 Ru4 Ru1 99.64(16) . . ?
C100 Ru4 Ru1 45.28(15) . . ?
Ru5 Ru4 Ru1 64.359(16) . . ?
Ru3 Ru4 Ru1 91.900(19) . . ?
C9 Ru4 Ru6 120.04(19) . . ?
C10 Ru4 Ru6 113.49(18) . . ?
C11 Ru4 Ru6 135.03(17) . . ?
C100 Ru4 Ru6 39.83(15) . . ?
Ru5 Ru4 Ru6 87.009(18) . . ?
Ru3 Ru4 Ru6 56.470(16) . . ?
Ru1 Ru4 Ru6 58.095(15) . . ?
C13 Ru5 C12 90.3(3) . . ?
C13 Ru5 C100 131.2(2) . . ?
C12 Ru5 C100 138.0(2) . . ?
C13 Ru5 C11 91.2(2) . . ?
C12 Ru5 C11 95.4(2) . . ?
C100 Ru5 C11 90.8(2) . . ?
C13 Ru5 C5 85.0(2) . . ?
C12 Ru5 C5 87.1(2) . . ?
C100 Ru5 C5 89.9(2) . . ?
C11 Ru5 C5 175.5(2) . . ?
C13 Ru5 Ru2 112.47(19) . . ?
C12 Ru5 Ru2 117.85(18) . . ?
C100 Ru5 Ru2 47.15(15) . . ?
C11 Ru5 Ru2 137.73(17) . . ?
C5 Ru5 Ru2 42.73(16) . . ?
C13 Ru5 Ru4 120.58(18) . . ?
C12 Ru5 Ru4 124.86(19) . . ?
C100 Ru5 Ru4 45.56(15) . . ?
C11 Ru5 Ru4 45.28(17) . . ?
C5 Ru5 Ru4 135.41(16) . . ?
Ru2 Ru5 Ru4 92.702(19) . . ?
C13 Ru5 Ru3 85.00(19) . . ?
C12 Ru5 Ru3 174.66(19) . . ?
C100 Ru5 Ru3 46.42(15) . . ?
C11 Ru5 Ru3 87.21(15) . . ?
C5 Ru5 Ru3 90.00(14) . . ?
Ru2 Ru5 Ru3 62.094(16) . . ?
Ru4 Ru5 Ru3 60.060(16) . . ?
C13 Ru5 Ru1 172.37(19) . . ?
C12 Ru5 Ru1 96.38(19) . . ?
C100 Ru5 Ru1 41.78(15) . . ?
C11 Ru5 Ru1 91.81(17) . . ?
C5 Ru5 Ru1 91.65(15) . . ?
Ru2 Ru5 Ru1 61.019(16) . . ?
Ru4 Ru5 Ru1 58.021(16) . . ?
Ru3 Ru5 Ru1 88.173(18) . . ?
C15 Ru6 C14 94.6(3) . . ?
C15 Ru6 C16 93.1(3) . . ?
C14 Ru6 C16 97.7(3) . . ?
C15 Ru6 C100 112.9(2) . . ?
C14 Ru6 C100 117.0(2) . . ?
C16 Ru6 C100 133.1(3) . . ?
C15 Ru6 Ru2 93.4(2) . . ?
C14 Ru6 Ru2 163.7(2) . . ?
C16 Ru6 Ru2 96.0(2) . . ?
C100 Ru6 Ru2 46.66(15) . . ?
C15 Ru6 Ru3 154.78(19) . . ?
C14 Ru6 Ru3 108.0(2) . . ?
C16 Ru6 Ru3 94.60(19) . . ?
C100 Ru6 Ru3 46.87(15) . . ?
Ru2 Ru6 Ru3 61.956(16) . . ?
C15 Ru6 Ru1 71.42(17) . . ?
C14 Ru6 Ru1 107.25(18) . . ?
C16 Ru6 Ru1 151.34(18) . . ?
C100 Ru6 Ru1 44.07(15) . . ?
Ru2 Ru6 Ru1 62.178(16) . . ?
Ru3 Ru6 Ru1 90.897(18) . . ?
C15 Ru6 Ru4 120.47(18) . . ?
C14 Ru6 Ru4 77.4(2) . . ?
C16 Ru6 Ru4 146.19(18) . . ?
C100 Ru6 Ru4 39.67(15) . . ?
Ru2 Ru6 Ru4 86.295(18) . . ?
Ru3 Ru6 Ru4 56.855(16) . . ?
Ru1 Ru6 Ru4 56.216(15) . . ?
N1 P1 C19 107.8(3) . . ?
N1 P1 C31 110.4(3) . . ?
C19 P1 C31 106.0(3) . . ?
N1 P1 C25 115.8(2) . . ?
C19 P1 C25 108.6(3) . . ?
C31 P1 C25 107.8(3) . . ?
N1 P2 C43 114.8(3) . . ?
N1 P2 C37 111.7(2) . . ?
C43 P2 C37 108.7(3) . . ?
N1 P2 C49 107.2(3) . . ?
C43 P2 C49 107.3(3) . . ?
C37 P2 C49 106.7(3) . . ?
P1 N1 P2 134.6(3) . . ?
C17 O17 C18 115.9(5) . . ?
O1 C1 Ru1 177.9(6) . . ?
O2 C2 Ru1 177.3(6) . . ?
O3 C3 Ru2 176.8(6) . . ?
O4 C4 Ru2 178.5(6) . . ?
O5 C5 Ru2 154.9(5) . . ?
O5 C5 Ru5 126.0(5) . . ?
Ru2 C5 Ru5 79.1(2) . . ?
O6 C6 Ru3 176.1(6) . . ?
O7 C7 Ru3 171.7(6) . . ?
O8 C8 Ru3 178.2(6) . . ?
O9 C9 Ru4 175.7(6) . . ?
O10 C10 Ru4 179.1(6) . . ?
O11 C11 Ru4 140.1(5) . . ?
O11 C11 Ru5 133.7(5) . . ?
Ru4 C11 Ru5 86.1(2) . . ?
O12 C12 Ru5 176.5(6) . . ?
O13 C13 Ru5 178.6(6) . . ?
O14 C14 Ru6 175.2(6) . . ?
O15 C15 Ru6 171.8(5) . . ?
O16 C16 Ru6 177.8(7) . . ?
O18 C17 O17 119.3(5) . . ?
O18 C17 Ru1 125.7(5) . . ?
O17 C17 Ru1 115.0(4) . . ?
O17 C18 H18A 109.5 . . ?
O17 C18 H18B 109.4 . . ?
H18A C18 H18B 109.5 . . ?
O17 C18 H18C 109.5 . . ?
H18A C18 H18C 109.5 . . ?
H18B C18 H18C 109.5 . . ?
C20 C19 C24 119.8(6) . . ?
C20 C19 P1 120.8(5) . . ?
C24 C19 P1 119.2(5) . . ?
C19 C20 C21 120.5(6) . . ?
C19 C20 H20A 119.8 . . ?
C21 C20 H20A 119.7 . . ?
C22 C21 C20 119.7(7) . . ?
C22 C21 H21A 120.1 . . ?
C20 C21 H21A 120.2 . . ?
C21 C22 C23 119.9(7) . . ?
C21 C22 H22A 120.0 . . ?
C23 C22 H22A 120.1 . . ?
C24 C23 C22 120.6(7) . . ?
C24 C23 H23A 119.6 . . ?
C22 C23 H23A 119.8 . . ?
C23 C24 C19 119.5(6) . . ?
C23 C24 H24A 120.5 . . ?
C19 C24 H24A 120.1 . . ?
C30 C25 C26 120.0(6) . . ?
C30 C25 P1 121.6(4) . . ?
C26 C25 P1 118.2(5) . . ?
C27 C26 C25 118.8(6) . . ?
C27 C26 H26A 120.5 . . ?
C25 C26 H26A 120.6 . . ?
C28 C27 C26 120.4(6) . . ?
C28 C27 H27A 119.9 . . ?
C26 C27 H27A 119.8 . . ?
C27 C28 C29 121.2(7) . . ?
C27 C28 H28A 119.4 . . ?
C29 C28 H28A 119.4 . . ?
C28 C29 C30 119.4(6) . . ?
C28 C29 H29A 120.3 . . ?
C30 C29 H29A 120.3 . . ?
C29 C30 C25 120.3(6) . . ?
C29 C30 H30A 119.9 . . ?
C25 C30 H30A 119.9 . . ?
C32 C31 C36 119.0(6) . . ?
C32 C31 P1 118.9(5) . . ?
C36 C31 P1 122.1(4) . . ?
C31 C32 C33 120.5(6) . . ?
C31 C32 H32A 119.8 . . ?
C33 C32 H32A 119.7 . . ?
C32 C33 C34 119.4(6) . . ?
C32 C33 H33A 120.3 . . ?
C34 C33 H33A 120.3 . . ?
C35 C34 C33 121.2(6) . . ?
C35 C34 H34A 119.4 . . ?
C33 C34 H34A 119.4 . . ?
C34 C35 C36 118.9(6) . . ?
C34 C35 H35A 120.5 . . ?
C36 C35 H35A 120.6 . . ?
C35 C36 C31 121.0(6) . . ?
C35 C36 H36A 119.5 . . ?
C31 C36 H36A 119.6 . . ?
C42 C37 C38 118.8(5) . . ?
C42 C37 P2 121.5(4) . . ?
C38 C37 P2 119.6(4) . . ?
C39 C38 C37 119.9(6) . . ?
C39 C38 H38A 120.1 . . ?
C37 C38 H38A 120.0 . . ?
C40 C39 C38 120.4(6) . . ?
C40 C39 H39A 120.0 . . ?
C38 C39 H39A 119.5 . . ?
C39 C40 C41 120.5(6) . . ?
C39 C40 H40A 119.7 . . ?
C41 C40 H40A 119.9 . . ?
C42 C41 C40 119.8(6) . . ?
C42 C41 H41A 119.9 . . ?
C40 C41 H41A 120.2 . . ?
C41 C42 C37 120.5(5) . . ?
C41 C42 H42A 119.9 . . ?
C37 C42 H42A 119.6 . . ?
C44 C43 C48 118.4(5) . . ?
C44 C43 P2 123.7(4) . . ?
C48 C43 P2 117.6(5) . . ?
C43 C44 C45 121.3(6) . . ?
C43 C44 H44A 119.4 . . ?
C45 C44 H44A 119.3 . . ?
C46 C45 C44 119.5(6) . . ?
C46 C45 H45A 120.3 . . ?
C44 C45 H45A 120.2 . . ?
C45 C46 C47 119.9(6) . . ?
C45 C46 H46A 120.0 . . ?
C47 C46 H46A 120.1 . . ?
C48 C47 C46 120.4(6) . . ?
C48 C47 H47A 119.8 . . ?
C46 C47 H47A 119.8 . . ?
C47 C48 C43 120.4(6) . . ?
C47 C48 H48A 119.7 . . ?
C43 C48 H48A 119.9 . . ?
C50 C49 C54 119.6(5) . . ?
C50 C49 P2 118.8(4) . . ?
C54 C49 P2 121.3(5) . . ?
C51 C50 C49 120.3(5) . . ?
C51 C50 H50A 119.9 . . ?
C49 C50 H50A 119.8 . . ?
C52 C51 C50 119.9(6) . . ?
C52 C51 H51A 120.0 . . ?
C50 C51 H51A 120.0 . . ?
C51 C52 C53 120.5(6) . . ?
C51 C52 H52A 119.7 . . ?
C53 C52 H52A 119.8 . . ?
C54 C53 C52 120.2(6) . . ?
C54 C53 H53A 119.8 . . ?
C52 C53 H53A 119.9 . . ?
C53 C54 C49 119.4(6) . . ?
C53 C54 H54A 120.2 . . ?
C49 C54 H54A 120.4 . . ?
Ru1 C100 Ru6 91.6(2) . . ?
Ru1 C100 Ru4 89.3(2) . . ?
Ru6 C100 Ru4 100.5(2) . . ?
Ru1 C100 Ru2 93.1(2) . . ?
Ru6 C100 Ru2 87.4(2) . . ?
Ru4 C100 Ru2 171.7(3) . . ?
Ru1 C100 Ru3 176.9(3) . . ?
Ru6 C100 Ru3 87.3(2) . . ?
Ru4 C100 Ru3 88.0(2) . . ?
Ru2 C100 Ru3 89.8(2) . . ?
Ru1 C100 Ru5 94.8(2) . . ?
Ru6 C100 Ru5 170.1(3) . . ?
Ru4 C100 Ru5 87.1(2) . . ?
Ru2 C100 Ru5 84.8(2) . . ?
Ru3 C100 Ru5 86.7(2) . . ?

loop_
_geom_bond_atom_site_label_1
_geom_bond_atom_site_label_2
_geom_bond_distance
_geom_bond_site_symmetry_2
_geom_bond_publ_flag
Ru1 C1 1.869(6) . ?
Ru1 C2 1.893(7) . ?
Ru1 C100 2.032(5) . ?
Ru1 C17 2.079(6) . ?
Ru1 Ru4 2.8595(6) . ?
Ru1 Ru6 2.9208(6) . ?
Ru1 Ru2 2.9746(7) . ?
Ru1 Ru5 3.0392(7) . ?
Ru2 C4 1.878(7) . ?
Ru2 C3 1.889(7) . ?
Ru2 C5 1.939(7) . ?
Ru2 C100 2.066(5) . ?
Ru2 Ru5 2.8068(7) . ?
Ru2 Ru6 2.8383(7) . ?
Ru2 Ru3 2.9259(6) . ?
Ru3 C7 1.899(7) . ?
Ru3 C8 1.904(7) . ?
Ru3 C6 1.908(8) . ?
Ru3 C100 2.079(5) . ?
Ru3 Ru6 2.8463(7) . ?
Ru3 Ru4 2.8589(7) . ?
Ru3 Ru5 2.8656(6) . ?
Ru4 C9 1.881(7) . ?
Ru4 C10 1.908(7) . ?
Ru4 C11 2.027(6) . ?
Ru4 C100 2.035(5) . ?
Ru4 Ru5 2.8470(7) . ?
Ru4 Ru6 3.1354(7) . ?
Ru5 C13 1.867(7) . ?
Ru5 C12 1.895(7) . ?
Ru5 C100 2.097(5) . ?
Ru5 C11 2.141(6) . ?
Ru5 C5 2.428(6) . ?
Ru6 C15 1.904(7) . ?
Ru6 C14 1.912(7) . ?
Ru6 C16 1.927(7) . ?
Ru6 C100 2.042(5) . ?
P1 N1 1.577(4) . ?
P1 C19 1.798(6) . ?
P1 C31 1.802(6) . ?
P1 C25 1.808(6) . ?
P2 N1 1.595(4) . ?
P2 C43 1.782(6) . ?
P2 C37 1.801(6) . ?
P2 C49 1.802(6) . ?
O1 C1 1.141(6) . ?
O2 C2 1.140(6) . ?
O3 C3 1.139(7) . ?
O4 C4 1.144(7) . ?
O5 C5 1.168(7) . ?
O6 C6 1.144(7) . ?
O7 C7 1.150(7) . ?
O8 C8 1.141(7) . ?
O9 C9 1.148(7) . ?
O10 C10 1.134(6) . ?
O11 C11 1.162(6) . ?
O12 C12 1.140(6) . ?
O13 C13 1.137(7) . ?
O14 C14 1.138(7) . ?
O15 C15 1.145(7) . ?
O16 C16 1.126(7) . ?
O17 C17 1.356(7) . ?
O17 C18 1.461(6) . ?
O18 C17 1.209(6) . ?
C18 H18A 0.9800 . ?
C18 H18B 0.9800 . ?
C18 H18C 0.9800 . ?
C19 C20 1.373(8) . ?
C19 C24 1.393(8) . ?
C20 C21 1.387(8) . ?
C20 H20A 0.9500 . ?
C21 C22 1.376(9) . ?
C21 H21A 0.9500 . ?
C22 C23 1.381(9) . ?
C22 H22A 0.9500 . ?
C23 C24 1.377(8) . ?
C23 H23A 0.9500 . ?
C24 H24A 0.9500 . ?
C25 C30 1.380(8) . ?
C25 C26 1.402(7) . ?
C26 C27 1.382(8) . ?
C26 H26A 0.9500 . ?
C27 C28 1.367(9) . ?
C27 H27A 0.9500 . ?
C28 C29 1.373(8) . ?
C28 H28A 0.9500 . ?
C29 C30 1.379(8) . ?
C29 H29A 0.9500 . ?
C30 H30A 0.9500 . ?
C31 C32 1.378(7) . ?
C31 C36 1.392(8) . ?
C32 C33 1.380(8) . ?
C32 H32A 0.9500 . ?
C33 C34 1.385(9) . ?
C33 H33A 0.9500 . ?
C34 C35 1.367(9) . ?
C34 H34A 0.9500 . ?
C35 C36 1.384(8) . ?
C35 H35A 0.9500 . ?
C36 H36A 0.9500 . ?
C37 C42 1.395(7) . ?
C37 C38 1.400(8) . ?
C38 C39 1.382(8) . ?
C38 H38A 0.9500 . ?
C39 C40 1.357(8) . ?
C39 H39A 0.9500 . ?
C40 C41 1.394(8) . ?
C40 H40A 0.9500 . ?
C41 C42 1.365(7) . ?
C41 H41A 0.9500 . ?
C42 H42A 0.9500 . ?
C43 C44 1.382(8) . ?
C43 C48 1.402(7) . ?
C44 C45 1.385(8) . ?
C44 H44A 0.9500 . ?
C45 C46 1.378(8) . ?
C45 H45A 0.9500 . ?
C46 C47 1.391(8) . ?
C46 H46A 0.9500 . ?
C47 C48 1.370(8) . ?
C47 H47A 0.9500 . ?
C48 H48A 0.9500 . ?
C49 C50 1.387(8) . ?
C49 C54 1.398(7) . ?
C50 C51 1.376(8) . ?
C50 H50A 0.9500 . ?
C51 C52 1.371(8) . ?
C51 H51A 0.9500 . ?
C52 C53 1.382(8) . ?
C52 H52A 0.9500 . ?
C53 C54 1.378(8) . ?
C53 H53A 0.9500 . ?
C54 H54A 0.9500 . ?

loop_
_geom_torsion_atom_site_label_1
_geom_torsion_atom_site_label_2
_geom_torsion_atom_site_label_3
_geom_torsion_atom_site_label_4
_geom_torsion
_geom_torsion_site_symmetry_1
_geom_torsion_site_symmetry_2
_geom_torsion_site_symmetry_3
_geom_torsion_site_symmetry_4
_geom_torsion_publ_flag
C1 Ru1 Ru2 C4 -168.9(5) . . . . ?
C2 Ru1 Ru2 C4 -79.5(4) . . . . ?
C100 Ru1 Ru2 C4 90.3(5) . . . . ?
C17 Ru1 Ru2 C4 6.9(5) . . . . ?
Ru4 Ru1 Ru2 C4 95.9(4) . . . . ?
Ru6 Ru1 Ru2 C4 34.4(4) . . . . ?
Ru5 Ru1 Ru2 C4 146.4(4) . . . . ?
C1 Ru1 Ru2 C3 -89.1(3) . . . . ?
C2 Ru1 Ru2 C3 0.3(3) . . . . ?
C100 Ru1 Ru2 C3 170.1(3) . . . . ?
C17 Ru1 Ru2 C3 86.8(4) . . . . ?
Ru4 Ru1 Ru2 C3 175.8(2) . . . . ?
Ru6 Ru1 Ru2 C3 114.3(2) . . . . ?
Ru5 Ru1 Ru2 C3 -133.8(2) . . . . ?
C1 Ru1 Ru2 C5 2.7(3) . . . . ?
C2 Ru1 Ru2 C5 92.2(2) . . . . ?
C100 Ru1 Ru2 C5 -98.1(3) . . . . ?
C17 Ru1 Ru2 C5 178.6(4) . . . . ?
Ru4 Ru1 Ru2 C5 -92.40(18) . . . . ?
Ru6 Ru1 Ru2 C5 -153.90(18) . . . . ?
Ru5 Ru1 Ru2 C5 -41.99(18) . . . . ?
C1 Ru1 Ru2 C100 100.8(3) . . . . ?
C2 Ru1 Ru2 C100 -169.8(3) . . . . ?
C17 Ru1 Ru2 C100 -83.3(4) . . . . ?
Ru4 Ru1 Ru2 C100 5.7(2) . . . . ?
Ru6 Ru1 Ru2 C100 -55.8(2) . . . . ?
Ru5 Ru1 Ru2 C100 56.1(2) . . . . ?
C1 Ru1 Ru2 Ru5 44.7(2) . . . . ?
C2 Ru1 Ru2 Ru5 134.15(17) . . . . ?
C100 Ru1 Ru2 Ru5 -56.1(2) . . . . ?
C17 Ru1 Ru2 Ru5 -139.4(3) . . . . ?
Ru4 Ru1 Ru2 Ru5 -50.411(17) . . . . ?
Ru6 Ru1 Ru2 Ru5 -111.912(19) . . . . ?
C1 Ru1 Ru2 Ru6 156.6(2) . . . . ?
C2 Ru1 Ru2 Ru6 -113.94(17) . . . . ?
C100 Ru1 Ru2 Ru6 55.8(2) . . . . ?
C17 Ru1 Ru2 Ru6 -27.5(3) . . . . ?
Ru4 Ru1 Ru2 Ru6 61.501(17) . . . . ?
Ru5 Ru1 Ru2 Ru6 111.912(19) . . . . ?
C1 Ru1 Ru2 Ru3 101.6(2) . . . . ?
C2 Ru1 Ru2 Ru3 -168.93(17) . . . . ?
C100 Ru1 Ru2 Ru3 0.9(2) . . . . ?
C17 Ru1 Ru2 Ru3 -82.5(3) . . . . ?
Ru4 Ru1 Ru2 Ru3 6.509(18) . . . . ?
Ru6 Ru1 Ru2 Ru3 -54.992(17) . . . . ?
Ru5 Ru1 Ru2 Ru3 56.920(16) . . . . ?
C4 Ru2 Ru3 C7 -57.7(3) . . . . ?
C3 Ru2 Ru3 C7 25.6(10) . . . . ?
C5 Ru2 Ru3 C7 -159.5(3) . . . . ?
C100 Ru2 Ru3 C7 96.6(3) . . . . ?
Ru5 Ru2 Ru3 C7 155.7(3) . . . . ?
Ru6 Ru2 Ru3 C7 39.8(3) . . . . ?
Ru1 Ru2 Ru3 C7 95.7(3) . . . . ?
C4 Ru2 Ru3 C8 121.4(4) . . . . ?
C3 Ru2 Ru3 C8 -155.3(10) . . . . ?
C5 Ru2 Ru3 C8 19.6(4) . . . . ?
C100 Ru2 Ru3 C8 -84.3(4) . . . . ?
Ru5 Ru2 Ru3 C8 -25.2(3) . . . . ?
Ru6 Ru2 Ru3 C8 -141.0(3) . . . . ?
Ru1 Ru2 Ru3 C8 -85.1(3) . . . . ?
C4 Ru2 Ru3 C6 35.4(3) . . . . ?
C3 Ru2 Ru3 C6 118.8(10) . . . . ?
C5 Ru2 Ru3 C6 -66.4(3) . . . . ?
C100 Ru2 Ru3 C6 -170.3(3) . . . . ?
Ru5 Ru2 Ru3 C6 -111.2(2) . . . . ?
Ru6 Ru2 Ru3 C6 133.0(2) . . . . ?
Ru1 Ru2 Ru3 C6 -171.1(2) . . . . ?
C4 Ru2 Ru3 C100 -154.3(3) . . . . ?
C3 Ru2 Ru3 C100 -71.0(10) . . . . ?
C5 Ru2 Ru3 C100 103.9(3) . . . . ?
Ru5 Ru2 Ru3 C100 59.1(2) . . . . ?
Ru6 Ru2 Ru3 C100 -56.8(2) . . . . ?
Ru1 Ru2 Ru3 C100 -0.8(2) . . . . ?
C4 Ru2 Ru3 Ru6 -97.5(2) . . . . ?
C3 Ru2 Ru3 Ru6 -14.2(9) . . . . ?
C5 Ru2 Ru3 Ru6 160.66(19) . . . . ?
C100 Ru2 Ru3 Ru6 56.8(2) . . . . ?
Ru5 Ru2 Ru3 Ru6 115.85(2) . . . . ?
Ru1 Ru2 Ru3 Ru6 55.937(17) . . . . ?
C4 Ru2 Ru3 Ru4 -160.0(2) . . . . ?
C3 Ru2 Ru3 Ru4 -76.7(9) . . . . ?
C5 Ru2 Ru3 Ru4 98.21(19) . . . . ?
C100 Ru2 Ru3 Ru4 -5.7(2) . . . . ?
Ru5 Ru2 Ru3 Ru4 53.405(18) . . . . ?
Ru6 Ru2 Ru3 Ru4 -62.447(18) . . . . ?
Ru1 Ru2 Ru3 Ru4 -6.510(18) . . . . ?
C4 Ru2 Ru3 Ru5 146.6(2) . . . . ?
C3 Ru2 Ru3 Ru5 -130.1(9) . . . . ?
C5 Ru2 Ru3 Ru5 44.81(19) . . . . ?
C100 Ru2 Ru3 Ru5 -59.1(2) . . . . ?
Ru6 Ru2 Ru3 Ru5 -115.85(2) . . . . ?
Ru1 Ru2 Ru3 Ru5 -59.915(17) . . . . ?
C7 Ru3 Ru4 C9 -112(2) . . . . ?
C8 Ru3 Ru4 C9 154(2) . . . . ?
C6 Ru3 Ru4 C9 73(2) . . . . ?
C100 Ru3 Ru4 C9 4(2) . . . . ?
Ru6 Ru3 Ru4 C9 -46(2) . . . . ?
Ru5 Ru3 Ru4 C9 62(2) . . . . ?
Ru2 Ru3 Ru4 C9 10(2) . . . . ?
C7 Ru3 Ru4 C10 49.3(3) . . . . ?
C8 Ru3 Ru4 C10 -44.2(3) . . . . ?
C6 Ru3 Ru4 C10 -125.0(7) . . . . ?
C100 Ru3 Ru4 C10 165.8(3) . . . . ?
Ru6 Ru3 Ru4 C10 115.72(19) . . . . ?
Ru5 Ru3 Ru4 C10 -136.46(19) . . . . ?
Ru2 Ru3 Ru4 C10 171.48(19) . . . . ?
C7 Ru3 Ru4 C11 144.9(3) . . . . ?
C8 Ru3 Ru4 C11 51.5(2) . . . . ?
C6 Ru3 Ru4 C11 -29.3(7) . . . . ?
C100 Ru3 Ru4 C11 -98.5(3) . . . . ?
Ru6 Ru3 Ru4 C11 -148.61(16) . . . . ?
Ru5 Ru3 Ru4 C11 -40.79(16) . . . . ?
Ru2 Ru3 Ru4 C11 -92.86(16) . . . . ?
C7 Ru3 Ru4 C100 -116.6(3) . . . . ?
C8 Ru3 Ru4 C100 150.0(3) . . . . ?
C6 Ru3 Ru4 C100 69.2(7) . . . . ?
Ru6 Ru3 Ru4 C100 -50.1(2) . . . . ?
Ru5 Ru3 Ru4 C100 57.7(2) . . . . ?
Ru2 Ru3 Ru4 C100 5.6(2) . . . . ?
C7 Ru3 Ru4 Ru5 -174.3(2) . . . . ?
C8 Ru3 Ru4 Ru5 92.28(18) . . . . ?
C6 Ru3 Ru4 Ru5 11.5(7) . . . . ?
C100 Ru3 Ru4 Ru5 -57.7(2) . . . . ?
Ru6 Ru3 Ru4 Ru5 -107.819(19) . . . . ?
Ru2 Ru3 Ru4 Ru5 -52.067(17) . . . . ?
C7 Ru3 Ru4 Ru1 -115.4(2) . . . . ?
C8 Ru3 Ru4 Ru1 151.12(18) . . . . ?
C6 Ru3 Ru4 Ru1 70.3(7) . . . . ?
C100 Ru3 Ru4 Ru1 1.1(2) . . . . ?
Ru6 Ru3 Ru4 Ru1 -48.979(17) . . . . ?
Ru5 Ru3 Ru4 Ru1 58.840(17) . . . . ?
Ru2 Ru3 Ru4 Ru1 6.774(19) . . . . ?
C7 Ru3 Ru4 Ru6 -66.5(2) . . . . ?
C8 Ru3 Ru4 Ru6 -159.90(18) . . . . ?
C6 Ru3 Ru4 Ru6 119.3(7) . . . . ?
C100 Ru3 Ru4 Ru6 50.1(2) . . . . ?
Ru5 Ru3 Ru4 Ru6 107.819(19) . . . . ?
Ru2 Ru3 Ru4 Ru6 55.752(16) . . . . ?
C1 Ru1 Ru4 C9 50.3(3) . . . . ?
C2 Ru1 Ru4 C9 -100(2) . . . . ?
C100 Ru1 Ru4 C9 179.1(3) . . . . ?
C17 Ru1 Ru4 C9 -38.1(3) . . . . ?
Ru6 Ru1 Ru4 C9 -131.92(19) . . . . ?
Ru2 Ru1 Ru4 C9 173.61(19) . . . . ?
Ru5 Ru1 Ru4 C9 124.74(19) . . . . ?
C1 Ru1 Ru4 C10 119.3(7) . . . . ?
C2 Ru1 Ru4 C10 -31(2) . . . . ?
C100 Ru1 Ru4 C10 -111.9(7) . . . . ?
C17 Ru1 Ru4 C10 30.8(7) . . . . ?
Ru6 Ru1 Ru4 C10 -63.0(6) . . . . ?
Ru2 Ru1 Ru4 C10 -117.4(6) . . . . ?
Ru5 Ru1 Ru4 C10 -166.3(6) . . . . ?
C1 Ru1 Ru4 C11 -40.1(3) . . . . ?
C2 Ru1 Ru4 C11 169(2) . . . . ?
C100 Ru1 Ru4 C11 88.7(3) . . . . ?
C17 Ru1 Ru4 C11 -128.5(2) . . . . ?
Ru6 Ru1 Ru4 C11 137.69(17) . . . . ?
Ru2 Ru1 Ru4 C11 83.22(17) . . . . ?
Ru5 Ru1 Ru4 C11 34.36(17) . . . . ?
C1 Ru1 Ru4 C100 -128.8(3) . . . . ?
C2 Ru1 Ru4 C100 81(2) . . . . ?
C17 Ru1 Ru4 C100 142.8(3) . . . . ?
Ru6 Ru1 Ru4 C100 49.0(2) . . . . ?
Ru2 Ru1 Ru4 C100 -5.5(2) . . . . ?
Ru5 Ru1 Ru4 C100 -54.4(2) . . . . ?
C1 Ru1 Ru4 Ru5 -74.43(19) . . . . ?
C2 Ru1 Ru4 Ru5 135(2) . . . . ?
C100 Ru1 Ru4 Ru5 54.4(2) . . . . ?
C17 Ru1 Ru4 Ru5 -162.85(18) . . . . ?
Ru6 Ru1 Ru4 Ru5 103.335(19) . . . . ?
Ru2 Ru1 Ru4 Ru5 48.869(17) . . . . ?
C1 Ru1 Ru4 Ru3 -129.96(19) . . . . ?
C2 Ru1 Ru4 Ru3 80(2) . . . . ?
C100 Ru1 Ru4 Ru3 -1.2(2) . . . . ?
C17 Ru1 Ru4 Ru3 141.62(18) . . . . ?
Ru6 Ru1 Ru4 Ru3 47.803(17) . . . . ?
Ru2 Ru1 Ru4 Ru3 -6.663(18) . . . . ?
Ru5 Ru1 Ru4 Ru3 -55.532(17) . . . . ?
C1 Ru1 Ru4 Ru6 -177.76(19) . . . . ?
C2 Ru1 Ru4 Ru6 32(2) . . . . ?
C100 Ru1 Ru4 Ru6 -49.0(2) . . . . ?
C17 Ru1 Ru4 Ru6 93.81(18) . . . . ?
Ru2 Ru1 Ru4 Ru6 -54.466(16) . . . . ?
Ru5 Ru1 Ru4 Ru6 -103.335(19) . . . . ?
C4 Ru2 Ru5 C13 16.9(3) . . . . ?
C3 Ru2 Ru5 C13 -119.9(3) . . . . ?
C5 Ru2 Ru5 C13 -54.0(3) . . . . ?
C100 Ru2 Ru5 C13 126.0(3) . . . . ?
Ru6 Ru2 Ru5 C13 121.7(2) . . . . ?
Ru3 Ru2 Ru5 C13 71.0(2) . . . . ?
Ru1 Ru2 Ru5 C13 175.6(2) . . . . ?
C4 Ru2 Ru5 C12 119.9(4) . . . . ?
C3 Ru2 Ru5 C12 -17.0(3) . . . . ?
C5 Ru2 Ru5 C12 49.0(3) . . . . ?
C100 Ru2 Ru5 C12 -131.0(3) . . . . ?
Ru6 Ru2 Ru5 C12 -135.3(2) . . . . ?
Ru3 Ru2 Ru5 C12 174.0(2) . . . . ?
Ru1 Ru2 Ru5 C12 -81.4(2) . . . . ?
C4 Ru2 Ru5 C100 -109.1(3) . . . . ?
C3 Ru2 Ru5 C100 114.0(3) . . . . ?
C5 Ru2 Ru5 C100 180.0(3) . . . . ?
Ru6 Ru2 Ru5 C100 -4.3(2) . . . . ?
Ru3 Ru2 Ru5 C100 -55.1(2) . . . . ?
Ru1 Ru2 Ru5 C100 49.5(2) . . . . ?
C4 Ru2 Ru5 C11 -102.4(4) . . . . ?
C3 Ru2 Ru5 C11 120.7(3) . . . . ?
C5 Ru2 Ru5 C11 -173.3(3) . . . . ?
C100 Ru2 Ru5 C11 6.7(3) . . . . ?
Ru6 Ru2 Ru5 C11 2.4(2) . . . . ?
Ru3 Ru2 Ru5 C11 -48.4(2) . . . . ?
Ru1 Ru2 Ru5 C11 56.2(2) . . . . ?
C4 Ru2 Ru5 C5 70.9(4) . . . . ?
C3 Ru2 Ru5 C5 -65.9(3) . . . . ?
C100 Ru2 Ru5 C5 -180.0(3) . . . . ?
Ru6 Ru2 Ru5 C5 175.7(2) . . . . ?
Ru3 Ru2 Ru5 C5 125.0(2) . . . . ?
Ru1 Ru2 Ru5 C5 -130.4(2) . . . . ?
C4 Ru2 Ru5 Ru4 -107.9(3) . . . . ?
C3 Ru2 Ru5 Ru4 115.3(3) . . . . ?
C5 Ru2 Ru5 Ru4 -178.8(2) . . . . ?
C100 Ru2 Ru5 Ru4 1.2(2) . . . . ?
Ru6 Ru2 Ru5 Ru4 -3.07(2) . . . . ?
Ru3 Ru2 Ru5 Ru4 -53.816(18) . . . . ?
Ru1 Ru2 Ru5 Ru4 50.785(17) . . . . ?
C4 Ru2 Ru5 Ru3 -54.1(3) . . . . ?
C3 Ru2 Ru5 Ru3 169.1(3) . . . . ?
C5 Ru2 Ru5 Ru3 -125.0(2) . . . . ?
C100 Ru2 Ru5 Ru3 55.1(2) . . . . ?
Ru6 Ru2 Ru5 Ru3 50.751(18) . . . . ?
Ru1 Ru2 Ru5 Ru3 104.601(19) . . . . ?
C4 Ru2 Ru5 Ru1 -158.7(3) . . . . ?
C3 Ru2 Ru5 Ru1 64.5(3) . . . . ?
C5 Ru2 Ru5 Ru1 130.4(2) . . . . ?
C100 Ru2 Ru5 Ru1 -49.5(2) . . . . ?
Ru6 Ru2 Ru5 Ru1 -53.850(16) . . . . ?
Ru3 Ru2 Ru5 Ru1 -104.601(19) . . . . ?
C9 Ru4 Ru5 C13 122.1(3) . . . . ?
C10 Ru4 Ru5 C13 3.7(3) . . . . ?
C11 Ru4 Ru5 C13 56.6(3) . . . . ?
C100 Ru4 Ru5 C13 -119.5(3) . . . . ?
Ru3 Ru4 Ru5 C13 -62.8(2) . . . . ?
Ru1 Ru4 Ru5 C13 -171.2(2) . . . . ?
Ru6 Ru4 Ru5 C13 -115.4(2) . . . . ?
C9 Ru4 Ru5 C12 7.3(3) . . . . ?
C10 Ru4 Ru5 C12 -111.1(3) . . . . ?
C11 Ru4 Ru5 C12 -58.1(3) . . . . ?
C100 Ru4 Ru5 C12 125.8(3) . . . . ?
Ru3 Ru4 Ru5 C12 -177.5(2) . . . . ?
Ru1 Ru4 Ru5 C12 74.0(2) . . . . ?
Ru6 Ru4 Ru5 C12 129.8(2) . . . . ?
C9 Ru4 Ru5 C100 -118.4(3) . . . . ?
C10 Ru4 Ru5 C100 123.1(3) . . . . ?
C11 Ru4 Ru5 C100 176.1(3) . . . . ?
Ru3 Ru4 Ru5 C100 56.7(2) . . . . ?
Ru1 Ru4 Ru5 C100 -51.8(2) . . . . ?
Ru6 Ru4 Ru5 C100 4.0(2) . . . . ?
C9 Ru4 Ru5 C11 65.4(3) . . . . ?
C10 Ru4 Ru5 C11 -53.0(3) . . . . ?
C100 Ru4 Ru5 C11 -176.1(3) . . . . ?
Ru3 Ru4 Ru5 C11 -119.4(2) . . . . ?
Ru1 Ru4 Ru5 C11 132.1(2) . . . . ?
Ru6 Ru4 Ru5 C11 -172.1(2) . . . . ?
C9 Ru4 Ru5 C5 -120.9(3) . . . . ?
C10 Ru4 Ru5 C5 120.7(3) . . . . ?
C11 Ru4 Ru5 C5 173.7(3) . . . . ?
C100 Ru4 Ru5 C5 -2.4(3) . . . . ?
Ru3 Ru4 Ru5 C5 54.2(2) . . . . ?
Ru1 Ru4 Ru5 C5 -54.2(2) . . . . ?
Ru6 Ru4 Ru5 C5 1.6(2) . . . . ?
C9 Ru4 Ru5 Ru2 -119.7(2) . . . . ?
C10 Ru4 Ru5 Ru2 121.9(2) . . . . ?
C11 Ru4 Ru5 Ru2 174.8(2) . . . . ?
C100 Ru4 Ru5 Ru2 -1.3(2) . . . . ?
Ru3 Ru4 Ru5 Ru2 55.398(18) . . . . ?
Ru1 Ru4 Ru5 Ru2 -53.037(17) . . . . ?
Ru6 Ru4 Ru5 Ru2 2.772(18) . . . . ?
C9 Ru4 Ru5 Ru3 -175.1(2) . . . . ?
C10 Ru4 Ru5 Ru3 66.5(2) . . . . ?
C11 Ru4 Ru5 Ru3 119.4(2) . . . . ?
C100 Ru4 Ru5 Ru3 -56.7(2) . . . . ?
Ru1 Ru4 Ru5 Ru3 -108.435(19) . . . . ?
Ru6 Ru4 Ru5 Ru3 -52.626(16) . . . . ?
C9 Ru4 Ru5 Ru1 -66.7(2) . . . . ?
C10 Ru4 Ru5 Ru1 174.9(2) . . . . ?
C11 Ru4 Ru5 Ru1 -132.1(2) . . . . ?
C100 Ru4 Ru5 Ru1 51.8(2) . . . . ?
Ru3 Ru4 Ru5 Ru1 108.435(19) . . . . ?
Ru6 Ru4 Ru5 Ru1 55.809(16) . . . . ?
C7 Ru3 Ru5 C13 145.9(6) . . . . ?
C8 Ru3 Ru5 C13 46.7(3) . . . . ?
C6 Ru3 Ru5 C13 -46.8(3) . . . . ?
C100 Ru3 Ru5 C13 -174.8(3) . . . . ?
Ru6 Ru3 Ru5 C13 -169.18(19) . . . . ?
Ru4 Ru3 Ru5 C13 129.78(19) . . . . ?
Ru2 Ru3 Ru5 C13 -118.72(19) . . . . ?
C7 Ru3 Ru5 C12 174(2) . . . . ?
C8 Ru3 Ru5 C12 75(2) . . . . ?
C6 Ru3 Ru5 C12 -19(2) . . . . ?
C100 Ru3 Ru5 C12 -147(2) . . . . ?
Ru6 Ru3 Ru5 C12 -141(2) . . . . ?
Ru4 Ru3 Ru5 C12 158(2) . . . . ?
Ru2 Ru3 Ru5 C12 -91(2) . . . . ?
C7 Ru3 Ru5 C100 -39.3(6) . . . . ?
C8 Ru3 Ru5 C100 -138.5(3) . . . . ?
C6 Ru3 Ru5 C100 128.0(3) . . . . ?
Ru6 Ru3 Ru5 C100 5.6(2) . . . . ?
Ru4 Ru3 Ru5 C100 -55.4(2) . . . . ?
Ru2 Ru3 Ru5 C100 56.1(2) . . . . ?
C7 Ru3 Ru5 C11 54.4(6) . . . . ?
C8 Ru3 Ru5 C11 -44.8(3) . . . . ?
C6 Ru3 Ru5 C11 -138.3(3) . . . . ?
C100 Ru3 Ru5 C11 93.7(3) . . . . ?
Ru6 Ru3 Ru5 C11 99.33(17) . . . . ?
Ru4 Ru3 Ru5 C11 38.28(17) . . . . ?
Ru2 Ru3 Ru5 C11 149.78(17) . . . . ?
C7 Ru3 Ru5 C5 -129.1(6) . . . . ?
C8 Ru3 Ru5 C5 131.7(3) . . . . ?
C6 Ru3 Ru5 C5 38.2(3) . . . . ?
C100 Ru3 Ru5 C5 -89.8(3) . . . . ?
Ru6 Ru3 Ru5 C5 -84.23(15) . . . . ?
Ru4 Ru3 Ru5 C5 -145.28(15) . . . . ?
Ru2 Ru3 Ru5 C5 -33.77(15) . . . . ?
C7 Ru3 Ru5 Ru2 -95.4(6) . . . . ?
C8 Ru3 Ru5 Ru2 165.4(2) . . . . ?
C6 Ru3 Ru5 Ru2 71.9(2) . . . . ?
C100 Ru3 Ru5 Ru2 -56.1(2) . . . . ?
Ru6 Ru3 Ru5 Ru2 -50.459(18) . . . . ?
Ru4 Ru3 Ru5 Ru2 -111.50(2) . . . . ?
C7 Ru3 Ru5 Ru4 16.1(6) . . . . ?
C8 Ru3 Ru5 Ru4 -83.1(2) . . . . ?
C6 Ru3 Ru5 Ru4 -176.5(2) . . . . ?
C100 Ru3 Ru5 Ru4 55.4(2) . . . . ?
Ru6 Ru3 Ru5 Ru4 61.045(19) . . . . ?
Ru2 Ru3 Ru5 Ru4 111.50(2) . . . . ?
C7 Ru3 Ru5 Ru1 -37.5(6) . . . . ?
C8 Ru3 Ru5 Ru1 -136.7(2) . . . . ?
C6 Ru3 Ru5 Ru1 129.8(2) . . . . ?
C100 Ru3 Ru5 Ru1 1.8(2) . . . . ?
Ru6 Ru3 Ru5 Ru1 7.424(19) . . . . ?
Ru4 Ru3 Ru5 Ru1 -53.622(17) . . . . ?
Ru2 Ru3 Ru5 Ru1 57.883(17) . . . . ?
C1 Ru1 Ru5 C13 -175.7(14) . . . . ?
C2 Ru1 Ru5 C13 -94.3(14) . . . . ?
C100 Ru1 Ru5 C13 24.4(14) . . . . ?
C17 Ru1 Ru5 C13 111.9(14) . . . . ?
Ru4 Ru1 Ru5 C13 81.8(14) . . . . ?
Ru6 Ru1 Ru5 C13 19.2(14) . . . . ?
Ru2 Ru1 Ru5 C13 -32.4(14) . . . . ?
C1 Ru1 Ru5 C12 -24.9(3) . . . . ?
C2 Ru1 Ru5 C12 56.5(3) . . . . ?
C100 Ru1 Ru5 C12 175.2(3) . . . . ?
C17 Ru1 Ru5 C12 -97.3(4) . . . . ?
Ru4 Ru1 Ru5 C12 -127.45(18) . . . . ?
Ru6 Ru1 Ru5 C12 169.98(18) . . . . ?
Ru2 Ru1 Ru5 C12 118.38(18) . . . . ?
C1 Ru1 Ru5 C100 159.9(3) . . . . ?
C2 Ru1 Ru5 C100 -118.7(3) . . . . ?
C17 Ru1 Ru5 C100 87.5(4) . . . . ?
Ru4 Ru1 Ru5 C100 57.3(2) . . . . ?
Ru6 Ru1 Ru5 C100 -5.3(2) . . . . ?
Ru2 Ru1 Ru5 C100 -56.8(2) . . . . ?
C1 Ru1 Ru5 C11 70.8(2) . . . . ?
C2 Ru1 Ru5 C11 152.2(3) . . . . ?
C100 Ru1 Ru5 C11 -89.1(3) . . . . ?
C17 Ru1 Ru5 C11 -1.7(3) . . . . ?
Ru4 Ru1 Ru5 C11 -31.82(15) . . . . ?
Ru6 Ru1 Ru5 C11 -94.39(15) . . . . ?
Ru2 Ru1 Ru5 C11 -145.98(15) . . . . ?
C1 Ru1 Ru5 C5 -112.1(2) . . . . ?
C2 Ru1 Ru5 C5 -30.8(3) . . . . ?
C100 Ru1 Ru5 C5 88.0(3) . . . . ?
C17 Ru1 Ru5 C5 175.4(3) . . . . ?
Ru4 Ru1 Ru5 C5 145.28(14) . . . . ?
Ru6 Ru1 Ru5 C5 82.71(14) . . . . ?
Ru2 Ru1 Ru5 C5 31.12(14) . . . . ?
C1 Ru1 Ru5 Ru2 -143.25(19) . . . . ?
C2 Ru1 Ru5 Ru2 -61.9(2) . . . . ?
C100 Ru1 Ru5 Ru2 56.8(2) . . . . ?
C17 Ru1 Ru5 Ru2 144.3(3) . . . . ?
Ru4 Ru1 Ru5 Ru2 114.16(2) . . . . ?
Ru6 Ru1 Ru5 Ru2 51.594(16) . . . . ?
C1 Ru1 Ru5 Ru4 102.58(19) . . . . ?
C2 Ru1 Ru5 Ru4 -176.0(2) . . . . ?
C100 Ru1 Ru5 Ru4 -57.3(2) . . . . ?
C17 Ru1 Ru5 Ru4 30.2(3) . . . . ?
Ru6 Ru1 Ru5 Ru4 -62.570(18) . . . . ?
Ru2 Ru1 Ru5 Ru4 -114.16(2) . . . . ?
C1 Ru1 Ru5 Ru3 157.92(19) . . . . ?
C2 Ru1 Ru5 Ru3 -120.7(2) . . . . ?
C100 Ru1 Ru5 Ru3 -2.0(2) . . . . ?
C17 Ru1 Ru5 Ru3 85.5(3) . . . . ?
Ru4 Ru1 Ru5 Ru3 55.336(17) . . . . ?
Ru6 Ru1 Ru5 Ru3 -7.234(18) . . . . ?
Ru2 Ru1 Ru5 Ru3 -58.828(17) . . . . ?
C4 Ru2 Ru6 C15 -98.3(3) . . . . ?
C3 Ru2 Ru6 C15 -8.5(3) . . . . ?
C5 Ru2 Ru6 C15 130.8(4) . . . . ?
C100 Ru2 Ru6 C15 118.7(3) . . . . ?
Ru5 Ru2 Ru6 C15 123.13(18) . . . . ?
Ru3 Ru2 Ru6 C15 174.45(18) . . . . ?
Ru1 Ru2 Ru6 C15 66.92(18) . . . . ?
C4 Ru2 Ru6 C14 142.3(7) . . . . ?
C3 Ru2 Ru6 C14 -127.9(7) . . . . ?
C5 Ru2 Ru6 C14 11.4(8) . . . . ?
C100 Ru2 Ru6 C14 -0.7(7) . . . . ?
Ru5 Ru2 Ru6 C14 3.8(7) . . . . ?
Ru3 Ru2 Ru6 C14 55.1(7) . . . . ?
Ru1 Ru2 Ru6 C14 -52.5(7) . . . . ?
C4 Ru2 Ru6 C16 -4.8(3) . . . . ?
C3 Ru2 Ru6 C16 85.0(3) . . . . ?
C5 Ru2 Ru6 C16 -135.7(4) . . . . ?
C100 Ru2 Ru6 C16 -147.8(3) . . . . ?
Ru5 Ru2 Ru6 C16 -143.35(18) . . . . ?
Ru3 Ru2 Ru6 C16 -92.03(18) . . . . ?
Ru1 Ru2 Ru6 C16 160.44(18) . . . . ?
C4 Ru2 Ru6 C100 143.0(3) . . . . ?
C3 Ru2 Ru6 C100 -127.2(3) . . . . ?
C5 Ru2 Ru6 C100 12.1(4) . . . . ?
Ru5 Ru2 Ru6 C100 4.5(2) . . . . ?
Ru3 Ru2 Ru6 C100 55.8(2) . . . . ?
Ru1 Ru2 Ru6 C100 -51.8(2) . . . . ?
C4 Ru2 Ru6 Ru3 87.21(19) . . . . ?
C3 Ru2 Ru6 Ru3 177.0(2) . . . . ?
C5 Ru2 Ru6 Ru3 -43.7(4) . . . . ?
C100 Ru2 Ru6 Ru3 -55.8(2) . . . . ?
Ru5 Ru2 Ru6 Ru3 -51.320(18) . . . . ?
Ru1 Ru2 Ru6 Ru3 -107.53(2) . . . . ?
C4 Ru2 Ru6 Ru1 -165.26(19) . . . . ?
C3 Ru2 Ru6 Ru1 -75.4(2) . . . . ?
C5 Ru2 Ru6 Ru1 63.9(4) . . . . ?
C100 Ru2 Ru6 Ru1 51.8(2) . . . . ?
Ru5 Ru2 Ru6 Ru1 56.209(17) . . . . ?
Ru3 Ru2 Ru6 Ru1 107.53(2) . . . . ?
C4 Ru2 Ru6 Ru4 141.31(19) . . . . ?
C3 Ru2 Ru6 Ru4 -128.85(19) . . . . ?
C5 Ru2 Ru6 Ru4 10.4(4) . . . . ?
C100 Ru2 Ru6 Ru4 -1.7(2) . . . . ?
Ru5 Ru2 Ru6 Ru4 2.786(18) . . . . ?
Ru3 Ru2 Ru6 Ru4 54.105(16) . . . . ?
Ru1 Ru2 Ru6 Ru4 -53.424(16) . . . . ?
C7 Ru3 Ru6 C15 -158.4(5) . . . . ?
C8 Ru3 Ru6 C15 127.6(5) . . . . ?
C6 Ru3 Ru6 C15 -70.6(5) . . . . ?
C100 Ru3 Ru6 C15 42.4(5) . . . . ?
Ru4 Ru3 Ru6 C15 92.0(4) . . . . ?
Ru5 Ru3 Ru6 C15 36.7(4) . . . . ?
Ru2 Ru3 Ru6 C15 -13.1(4) . . . . ?
C7 Ru3 Ru6 C14 48.7(3) . . . . ?
C8 Ru3 Ru6 C14 -25.3(4) . . . . ?
C6 Ru3 Ru6 C14 136.5(3) . . . . ?
C100 Ru3 Ru6 C14 -110.5(3) . . . . ?
Ru4 Ru3 Ru6 C14 -60.89(19) . . . . ?
Ru5 Ru3 Ru6 C14 -116.20(19) . . . . ?
Ru2 Ru3 Ru6 C14 -165.99(19) . . . . ?
C7 Ru3 Ru6 C16 -50.9(3) . . . . ?
C8 Ru3 Ru6 C16 -125.0(3) . . . . ?
C6 Ru3 Ru6 C16 36.8(3) . . . . ?
C100 Ru3 Ru6 C16 149.8(3) . . . . ?
Ru4 Ru3 Ru6 C16 -160.56(19) . . . . ?
Ru5 Ru3 Ru6 C16 144.13(19) . . . . ?
Ru2 Ru3 Ru6 C16 94.35(19) . . . . ?
C7 Ru3 Ru6 C100 159.2(3) . . . . ?
C8 Ru3 Ru6 C100 85.2(4) . . . . ?
C6 Ru3 Ru6 C100 -113.0(3) . . . . ?
Ru4 Ru3 Ru6 C100 49.6(2) . . . . ?
Ru5 Ru3 Ru6 C100 -5.7(2) . . . . ?
Ru2 Ru3 Ru6 C100 -55.5(2) . . . . ?
C7 Ru3 Ru6 Ru2 -145.3(2) . . . . ?
C8 Ru3 Ru6 Ru2 140.7(3) . . . . ?
C6 Ru3 Ru6 Ru2 -57.5(2) . . . . ?
C100 Ru3 Ru6 Ru2 55.5(2) . . . . ?
Ru4 Ru3 Ru6 Ru2 105.095(18) . . . . ?
Ru5 Ru3 Ru6 Ru2 49.781(17) . . . . ?
C7 Ru3 Ru6 Ru1 157.2(2) . . . . ?
C8 Ru3 Ru6 Ru1 83.2(3) . . . . ?
C6 Ru3 Ru6 Ru1 -115.0(2) . . . . ?
C100 Ru3 Ru6 Ru1 -2.0(2) . . . . ?
Ru4 Ru3 Ru6 Ru1 47.590(16) . . . . ?
Ru5 Ru3 Ru6 Ru1 -7.724(19) . . . . ?
Ru2 Ru3 Ru6 Ru1 -57.505(17) . . . . ?
C7 Ru3 Ru6 Ru4 109.6(2) . . . . ?
C8 Ru3 Ru6 Ru4 35.6(3) . . . . ?
C6 Ru3 Ru6 Ru4 -162.6(2) . . . . ?
C100 Ru3 Ru6 Ru4 -49.6(2) . . . . ?
Ru5 Ru3 Ru6 Ru4 -55.314(16) . . . . ?
Ru2 Ru3 Ru6 Ru4 -105.095(18) . . . . ?
C1 Ru1 Ru6 C15 156.9(6) . . . . ?
C2 Ru1 Ru6 C15 -27.2(3) . . . . ?
C100 Ru1 Ru6 C15 -159.6(3) . . . . ?
C17 Ru1 Ru6 C15 61.6(3) . . . . ?
Ru4 Ru1 Ru6 C15 150.3(2) . . . . ?
Ru2 Ru1 Ru6 C15 -104.3(2) . . . . ?
Ru5 Ru1 Ru6 C15 -154.4(2) . . . . ?
C1 Ru1 Ru6 C14 67.8(6) . . . . ?
C2 Ru1 Ru6 C14 -116.3(3) . . . . ?
C100 Ru1 Ru6 C14 111.3(3) . . . . ?
C17 Ru1 Ru6 C14 -27.6(3) . . . . ?
Ru4 Ru1 Ru6 C14 61.1(2) . . . . ?
Ru2 Ru1 Ru6 C14 166.5(2) . . . . ?
Ru5 Ru1 Ru6 C14 116.5(2) . . . . ?
C1 Ru1 Ru6 C16 -142.7(7) . . . . ?
C2 Ru1 Ru6 C16 33.2(5) . . . . ?
C100 Ru1 Ru6 C16 -99.2(5) . . . . ?
C17 Ru1 Ru6 C16 121.9(4) . . . . ?
Ru4 Ru1 Ru6 C16 -149.4(4) . . . . ?
Ru2 Ru1 Ru6 C16 -44.0(4) . . . . ?
Ru5 Ru1 Ru6 C16 -94.0(4) . . . . ?
C1 Ru1 Ru6 C100 -43.5(6) . . . . ?
C2 Ru1 Ru6 C100 132.4(3) . . . . ?
C17 Ru1 Ru6 C100 -138.9(3) . . . . ?
Ru4 Ru1 Ru6 C100 -50.2(2) . . . . ?
Ru2 Ru1 Ru6 C100 55.2(2) . . . . ?
Ru5 Ru1 Ru6 C100 5.2(2) . . . . ?
C1 Ru1 Ru6 Ru2 -98.7(6) . . . . ?
C2 Ru1 Ru6 Ru2 77.18(19) . . . . ?
C100 Ru1 Ru6 Ru2 -55.2(2) . . . . ?
C17 Ru1 Ru6 Ru2 165.92(16) . . . . ?
Ru4 Ru1 Ru6 Ru2 -105.377(19) . . . . ?
Ru5 Ru1 Ru6 Ru2 -50.040(16) . . . . ?
C1 Ru1 Ru6 Ru3 -41.4(6) . . . . ?
C2 Ru1 Ru6 Ru3 134.50(19) . . . . ?
C100 Ru1 Ru6 Ru3 2.1(2) . . . . ?
C17 Ru1 Ru6 Ru3 -136.76(16) . . . . ?
Ru4 Ru1 Ru6 Ru3 -48.057(18) . . . . ?
Ru2 Ru1 Ru6 Ru3 57.321(17) . . . . ?
Ru5 Ru1 Ru6 Ru3 7.280(18) . . . . ?
C1 Ru1 Ru6 Ru4 6.7(6) . . . . ?
C2 Ru1 Ru6 Ru4 -177.44(19) . . . . ?
C100 Ru1 Ru6 Ru4 50.2(2) . . . . ?
C17 Ru1 Ru6 Ru4 -88.70(16) . . . . ?
Ru2 Ru1 Ru6 Ru4 105.377(19) . . . . ?
Ru5 Ru1 Ru6 Ru4 55.337(16) . . . . ?
C9 Ru4 Ru6 C15 25.5(3) . . . . ?
C10 Ru4 Ru6 C15 131.1(3) . . . . ?
C11 Ru4 Ru6 C15 -102.9(3) . . . . ?
C100 Ru4 Ru6 C15 -89.8(3) . . . . ?
Ru5 Ru4 Ru6 C15 -94.5(2) . . . . ?
Ru3 Ru4 Ru6 C15 -150.4(2) . . . . ?
Ru1 Ru4 Ru6 C15 -33.0(2) . . . . ?
C9 Ru4 Ru6 C14 -62.4(3) . . . . ?
C10 Ru4 Ru6 C14 43.1(3) . . . . ?
C11 Ru4 Ru6 C14 169.1(3) . . . . ?
C100 Ru4 Ru6 C14 -177.8(3) . . . . ?
Ru5 Ru4 Ru6 C14 177.5(2) . . . . ?
Ru3 Ru4 Ru6 C14 121.6(2) . . . . ?
Ru1 Ru4 Ru6 C14 -121.0(2) . . . . ?
C9 Ru4 Ru6 C16 -147.5(4) . . . . ?
C10 Ru4 Ru6 C16 -41.9(4) . . . . ?
C11 Ru4 Ru6 C16 84.1(4) . . . . ?
C100 Ru4 Ru6 C16 97.1(4) . . . . ?
Ru5 Ru4 Ru6 C16 92.5(4) . . . . ?
Ru3 Ru4 Ru6 C16 36.6(4) . . . . ?
Ru1 Ru4 Ru6 C16 153.9(4) . . . . ?
C9 Ru4 Ru6 C100 115.4(3) . . . . ?
C10 Ru4 Ru6 C100 -139.1(3) . . . . ?
C11 Ru4 Ru6 C100 -13.1(3) . . . . ?
Ru5 Ru4 Ru6 C100 -4.7(2) . . . . ?
Ru3 Ru4 Ru6 C100 -60.5(2) . . . . ?
Ru1 Ru4 Ru6 C100 56.8(2) . . . . ?
C9 Ru4 Ru6 Ru2 117.3(2) . . . . ?
C10 Ru4 Ru6 Ru2 -137.2(2) . . . . ?
C11 Ru4 Ru6 Ru2 -11.2(2) . . . . ?
C100 Ru4 Ru6 Ru2 1.9(2) . . . . ?
Ru5 Ru4 Ru6 Ru2 -2.744(18) . . . . ?
Ru3 Ru4 Ru6 Ru2 -58.640(17) . . . . ?
Ru1 Ru4 Ru6 Ru2 58.707(17) . . . . ?
C9 Ru4 Ru6 Ru3 175.9(2) . . . . ?
C10 Ru4 Ru6 Ru3 -78.5(2) . . . . ?
C11 Ru4 Ru6 Ru3 47.5(2) . . . . ?
C100 Ru4 Ru6 Ru3 60.5(2) . . . . ?
Ru5 Ru4 Ru6 Ru3 55.896(17) . . . . ?
Ru1 Ru4 Ru6 Ru3 117.35(2) . . . . ?
C9 Ru4 Ru6 Ru1 58.6(2) . . . . ?
C10 Ru4 Ru6 Ru1 164.1(2) . . . . ?
C11 Ru4 Ru6 Ru1 -69.9(2) . . . . ?
C100 Ru4 Ru6 Ru1 -56.8(2) . . . . ?
Ru5 Ru4 Ru6 Ru1 -61.451(17) . . . . ?
Ru3 Ru4 Ru6 Ru1 -117.35(2) . . . . ?
C19 P1 N1 P2 142.7(4) . . . . ?
C31 P1 N1 P2 -101.9(4) . . . . ?
C25 P1 N1 P2 20.9(5) . . . . ?
C43 P2 N1 P1 31.8(5) . . . . ?
C37 P2 N1 P1 -92.5(4) . . . . ?
C49 P2 N1 P1 151.0(4) . . . . ?
C2 Ru1 C1 O1 73(18) . . . . ?
C100 Ru1 C1 O1 -144(18) . . . . ?
C17 Ru1 C1 O1 -14(18) . . . . ?
Ru4 Ru1 C1 O1 -104(18) . . . . ?
Ru6 Ru1 C1 O1 -110(17) . . . . ?
Ru2 Ru1 C1 O1 164(17) . . . . ?
Ru5 Ru1 C1 O1 -160(18) . . . . ?
C1 Ru1 C2 O2 -5(12) . . . . ?
C100 Ru1 C2 O2 -138(12) . . . . ?
C17 Ru1 C2 O2 83(12) . . . . ?
Ru4 Ru1 C2 O2 146(11) . . . . ?
Ru6 Ru1 C2 O2 176(100) . . . . ?
Ru2 Ru1 C2 O2 -128(12) . . . . ?
Ru5 Ru1 C2 O2 -81(12) . . . . ?
C4 Ru2 C3 O3 -42(12) . . . . ?
C5 Ru2 C3 O3 59(12) . . . . ?
C100 Ru2 C3 O3 173(100) . . . . ?
Ru5 Ru2 C3 O3 110(11) . . . . ?
Ru6 Ru2 C3 O3 -139(11) . . . . ?
Ru3 Ru2 C3 O3 -126(11) . . . . ?
Ru1 Ru2 C3 O3 164(12) . . . . ?
C3 Ru2 C4 O4 -22(28) . . . . ?
C5 Ru2 C4 O4 -113(28) . . . . ?
C100 Ru2 C4 O4 123(28) . . . . ?
Ru5 Ru2 C4 O4 -168(28) . . . . ?
Ru6 Ru2 C4 O4 88(28) . . . . ?
Ru3 Ru2 C4 O4 147(28) . . . . ?
Ru1 Ru2 C4 O4 58(28) . . . . ?
C4 Ru2 C5 O5 41.2(13) . . . . ?
C3 Ru2 C5 O5 -46.6(12) . . . . ?
C100 Ru2 C5 O5 -179.7(12) . . . . ?
Ru5 Ru2 C5 O5 -180(100) . . . . ?
Ru6 Ru2 C5 O5 171.3(9) . . . . ?
Ru3 Ru2 C5 O5 134.4(12) . . . . ?
Ru1 Ru2 C5 O5 -135.0(12) . . . . ?
C4 Ru2 C5 Ru5 -139.0(2) . . . . ?
C3 Ru2 C5 Ru5 133.1(2) . . . . ?
C100 Ru2 C5 Ru5 0.0(2) . . . . ?
Ru6 Ru2 C5 Ru5 -9.0(4) . . . . ?
Ru3 Ru2 C5 Ru5 -45.89(13) . . . . ?
Ru1 Ru2 C5 Ru5 44.74(14) . . . . ?
C13 Ru5 C5 O5 -48.8(6) . . . . ?
C12 Ru5 C5 O5 41.8(6) . . . . ?
C100 Ru5 C5 O5 179.8(6) . . . . ?
C11 Ru5 C5 O5 -82(3) . . . . ?
Ru2 Ru5 C5 O5 179.9(7) . . . . ?
Ru4 Ru5 C5 O5 -178.4(4) . . . . ?
Ru3 Ru5 C5 O5 -133.8(6) . . . . ?
Ru1 Ru5 C5 O5 138.1(6) . . . . ?
C13 Ru5 C5 Ru2 131.4(2) . . . . ?
C12 Ru5 C5 Ru2 -138.1(2) . . . . ?
C100 Ru5 C5 Ru2 0.0(2) . . . . ?
C11 Ru5 C5 Ru2 98(3) . . . . ?
Ru4 Ru5 C5 Ru2 1.7(3) . . . . ?
Ru3 Ru5 C5 Ru2 46.39(15) . . . . ?
Ru1 Ru5 C5 Ru2 -41.78(16) . . . . ?
C7 Ru3 C6 O6 -73(11) . . . . ?
C8 Ru3 C6 O6 22(11) . . . . ?
C100 Ru3 C6 O6 158(10) . . . . ?
Ru6 Ru3 C6 O6 -147(10) . . . . ?
Ru4 Ru3 C6 O6 102(10) . . . . ?
Ru5 Ru3 C6 O6 112(10) . . . . ?
Ru2 Ru3 C6 O6 166(11) . . . . ?
C8 Ru3 C7 O7 -11(5) . . . . ?
C6 Ru3 C7 O7 83(5) . . . . ?
C100 Ru3 C7 O7 -140(5) . . . . ?
Ru6 Ru3 C7 O7 -156(5) . . . . ?
Ru4 Ru3 C7 O7 -95(5) . . . . ?
Ru5 Ru3 C7 O7 -109(5) . . . . ?
Ru2 Ru3 C7 O7 169(5) . . . . ?
C7 Ru3 C8 O8 61(20) . . . . ?
C6 Ru3 C8 O8 -36(20) . . . . ?
C100 Ru3 C8 O8 -174(100) . . . . ?
Ru6 Ru3 C8 O8 128(20) . . . . ?
Ru4 Ru3 C8 O8 161(20) . . . . ?
Ru5 Ru3 C8 O8 -140(20) . . . . ?
Ru2 Ru3 C8 O8 -118(20) . . . . ?
C10 Ru4 C9 O9 73(7) . . . . ?
C11 Ru4 C9 O9 -23(7) . . . . ?
C100 Ru4 C9 O9 -121(7) . . . . ?
Ru5 Ru4 C9 O9 -66(7) . . . . ?
Ru3 Ru4 C9 O9 -125(7) . . . . ?
Ru1 Ru4 C9 O9 -122(7) . . . . ?
Ru6 Ru4 C9 O9 -169(7) . . . . ?
C9 Ru4 C10 O10 -99(49) . . . . ?
C11 Ru4 C10 O10 -7(49) . . . . ?
C100 Ru4 C10 O10 98(49) . . . . ?
Ru5 Ru4 C10 O10 30(50) . . . . ?
Ru3 Ru4 C10 O10 83(49) . . . . ?
Ru1 Ru4 C10 O10 -167(100) . . . . ?
Ru6 Ru4 C10 O10 138(100) . . . . ?
C9 Ru4 C11 O11 55.3(8) . . . . ?
C10 Ru4 C11 O11 -35.6(8) . . . . ?
C100 Ru4 C11 O11 -175.8(8) . . . . ?
Ru5 Ru4 C11 O11 -178.6(9) . . . . ?
Ru3 Ru4 C11 O11 -129.5(8) . . . . ?
Ru1 Ru4 C11 O11 138.6(7) . . . . ?
Ru6 Ru4 C11 O11 -167.4(6) . . . . ?
C9 Ru4 C11 Ru5 -126.1(2) . . . . ?
C10 Ru4 C11 Ru5 143.0(2) . . . . ?
C100 Ru4 C11 Ru5 2.9(2) . . . . ?
Ru3 Ru4 C11 Ru5 49.15(14) . . . . ?
Ru1 Ru4 C11 Ru5 -42.70(16) . . . . ?
Ru6 Ru4 C11 Ru5 11.3(3) . . . . ?
C13 Ru5 C11 O11 44.8(7) . . . . ?
C12 Ru5 C11 O11 -45.6(7) . . . . ?
C100 Ru5 C11 O11 176.0(7) . . . . ?
C5 Ru5 C11 O11 78(3) . . . . ?
Ru2 Ru5 C11 O11 171.1(5) . . . . ?
Ru4 Ru5 C11 O11 178.8(8) . . . . ?
Ru3 Ru5 C11 O11 129.7(6) . . . . ?
Ru1 Ru5 C11 O11 -142.2(6) . . . . ?
C13 Ru5 C11 Ru4 -134.0(2) . . . . ?
C12 Ru5 C11 Ru4 135.6(2) . . . . ?
C100 Ru5 C11 Ru4 -2.8(2) . . . . ?
C5 Ru5 C11 Ru4 -101(3) . . . . ?
Ru2 Ru5 C11 Ru4 -7.7(3) . . . . ?
Ru3 Ru5 C11 Ru4 -49.08(14) . . . . ?
Ru1 Ru5 C11 Ru4 39.01(15) . . . . ?
C13 Ru5 C12 O12 39(10) . . . . ?
C100 Ru5 C12 O12 -132(10) . . . . ?
C11 Ru5 C12 O12 131(10) . . . . ?
C5 Ru5 C12 O12 -46(10) . . . . ?
Ru2 Ru5 C12 O12 -76(10) . . . . ?
Ru4 Ru5 C12 O12 168(10) . . . . ?
Ru3 Ru5 C12 O12 11(12) . . . . ?
Ru1 Ru5 C12 O12 -137(10) . . . . ?
C12 Ru5 C13 O13 -109(23) . . . . ?
C100 Ru5 C13 O13 63(23) . . . . ?
C11 Ru5 C13 O13 155(23) . . . . ?
C5 Ru5 C13 O13 -22(23) . . . . ?
Ru2 Ru5 C13 O13 11(23) . . . . ?
Ru4 Ru5 C13 O13 119(23) . . . . ?
Ru3 Ru5 C13 O13 68(23) . . . . ?
Ru1 Ru5 C13 O13 42(24) . . . . ?
C15 Ru6 C14 O14 49(8) . . . . ?
C16 Ru6 C14 O14 -45(8) . . . . ?
C100 Ru6 C14 O14 168(7) . . . . ?
Ru2 Ru6 C14 O14 168(7) . . . . ?
Ru3 Ru6 C14 O14 -142(7) . . . . ?
Ru1 Ru6 C14 O14 121(7) . . . . ?
Ru4 Ru6 C14 O14 169(8) . . . . ?
C14 Ru6 C15 O15 -84(4) . . . . ?
C16 Ru6 C15 O15 14(5) . . . . ?
C100 Ru6 C15 O15 154(4) . . . . ?
Ru2 Ru6 C15 O15 110(4) . . . . ?
Ru3 Ru6 C15 O15 122(4) . . . . ?
Ru1 Ru6 C15 O15 170(5) . . . . ?
Ru4 Ru6 C15 O15 -162(4) . . . . ?
C15 Ru6 C16 O16 90(17) . . . . ?
C14 Ru6 C16 O16 -175(100) . . . . ?
C100 Ru6 C16 O16 -36(17) . . . . ?
Ru2 Ru6 C16 O16 -4(17) . . . . ?
Ru3 Ru6 C16 O16 -66(17) . . . . ?
Ru1 Ru6 C16 O16 34(18) . . . . ?
Ru4 Ru6 C16 O16 -96(17) . . . . ?
C18 O17 C17 O18 2.2(8) . . . . ?
C18 O17 C17 Ru1 -178.4(4) . . . . ?
C1 Ru1 C17 O18 -159.9(6) . . . . ?
C2 Ru1 C17 O18 110.8(6) . . . . ?
C100 Ru1 C17 O18 -33.5(7) . . . . ?
Ru4 Ru1 C17 O18 -65.1(6) . . . . ?
Ru6 Ru1 C17 O18 0.5(6) . . . . ?
Ru2 Ru1 C17 O18 23.5(8) . . . . ?
Ru5 Ru1 C17 O18 -90.2(6) . . . . ?
C1 Ru1 C17 O17 20.7(4) . . . . ?
C2 Ru1 C17 O17 -68.6(4) . . . . ?
C100 Ru1 C17 O17 147.1(4) . . . . ?
Ru4 Ru1 C17 O17 115.5(4) . . . . ?
Ru6 Ru1 C17 O17 -178.9(4) . . . . ?
Ru2 Ru1 C17 O17 -155.9(3) . . . . ?
Ru5 Ru1 C17 O17 90.4(5) . . . . ?
N1 P1 C19 C20 10.8(6) . . . . ?
C31 P1 C19 C20 -107.5(5) . . . . ?
C25 P1 C19 C20 136.9(5) . . . . ?
N1 P1 C19 C24 -174.8(4) . . . . ?
C31 P1 C19 C24 67.0(5) . . . . ?
C25 P1 C19 C24 -48.7(5) . . . . ?
C24 C19 C20 C21 -1.5(9) . . . . ?
P1 C19 C20 C21 172.9(4) . . . . ?
C19 C20 C21 C22 1.3(9) . . . . ?
C20 C21 C22 C23 -0.1(10) . . . . ?
C21 C22 C23 C24 -0.9(10) . . . . ?
C22 C23 C24 C19 0.7(9) . . . . ?
C20 C19 C24 C23 0.5(9) . . . . ?
P1 C19 C24 C23 -174.0(4) . . . . ?
N1 P1 C25 C30 -93.6(5) . . . . ?
C19 P1 C25 C30 145.0(5) . . . . ?
C31 P1 C25 C30 30.5(5) . . . . ?
N1 P1 C25 C26 80.6(5) . . . . ?
C19 P1 C25 C26 -40.8(5) . . . . ?
C31 P1 C25 C26 -155.2(4) . . . . ?
C30 C25 C26 C27 0.9(9) . . . . ?
P1 C25 C26 C27 -173.4(5) . . . . ?
C25 C26 C27 C28 -1.0(10) . . . . ?
C26 C27 C28 C29 1.0(10) . . . . ?
C27 C28 C29 C30 -1.0(10) . . . . ?
C28 C29 C30 C25 0.9(9) . . . . ?
C26 C25 C30 C29 -0.9(9) . . . . ?
P1 C25 C30 C29 173.2(5) . . . . ?
N1 P1 C31 C32 -18.4(5) . . . . ?
C19 P1 C31 C32 98.1(5) . . . . ?
C25 P1 C31 C32 -145.7(5) . . . . ?
N1 P1 C31 C36 165.0(5) . . . . ?
C19 P1 C31 C36 -78.5(5) . . . . ?
C25 P1 C31 C36 37.6(5) . . . . ?
C36 C31 C32 C33 0.0(9) . . . . ?
P1 C31 C32 C33 -176.7(5) . . . . ?
C31 C32 C33 C34 -1.1(9) . . . . ?
C32 C33 C34 C35 0.7(10) . . . . ?
C33 C34 C35 C36 0.6(10) . . . . ?
C34 C35 C36 C31 -1.7(9) . . . . ?
C32 C31 C36 C35 1.4(9) . . . . ?
P1 C31 C36 C35 178.0(5) . . . . ?
N1 P2 C37 C42 177.9(5) . . . . ?
C43 P2 C37 C42 50.2(6) . . . . ?
C49 P2 C37 C42 -65.3(6) . . . . ?
N1 P2 C37 C38 -5.0(6) . . . . ?
C43 P2 C37 C38 -132.7(5) . . . . ?
C49 P2 C37 C38 111.8(5) . . . . ?
C42 C37 C38 C39 -1.0(9) . . . . ?
P2 C37 C38 C39 -178.1(5) . . . . ?
C37 C38 C39 C40 0.0(10) . . . . ?
C38 C39 C40 C41 0.2(11) . . . . ?
C39 C40 C41 C42 0.7(10) . . . . ?
C40 C41 C42 C37 -1.7(10) . . . . ?
C38 C37 C42 C41 1.9(9) . . . . ?
P2 C37 C42 C41 179.0(5) . . . . ?
N1 P2 C43 C44 -108.7(5) . . . . ?
C37 P2 C43 C44 17.2(6) . . . . ?
C49 P2 C43 C44 132.2(5) . . . . ?
N1 P2 C43 C48 66.1(5) . . . . ?
C37 P2 C43 C48 -168.1(4) . . . . ?
C49 P2 C43 C48 -53.0(5) . . . . ?
C48 C43 C44 C45 1.8(8) . . . . ?
P2 C43 C44 C45 176.5(4) . . . . ?
C43 C44 C45 C46 -2.0(9) . . . . ?
C44 C45 C46 C47 0.7(9) . . . . ?
C45 C46 C47 C48 0.8(9) . . . . ?
C46 C47 C48 C43 -1.0(9) . . . . ?
C44 C43 C48 C47 -0.3(8) . . . . ?
P2 C43 C48 C47 -175.3(5) . . . . ?
N1 P2 C49 C50 24.7(5) . . . . ?
C43 P2 C49 C50 148.5(5) . . . . ?
C37 P2 C49 C50 -95.1(5) . . . . ?
N1 P2 C49 C54 -161.2(5) . . . . ?
C43 P2 C49 C54 -37.3(5) . . . . ?
C37 P2 C49 C54 79.1(5) . . . . ?
C54 C49 C50 C51 0.3(9) . . . . ?
P2 C49 C50 C51 174.5(5) . . . . ?
C49 C50 C51 C52 -0.9(10) . . . . ?
C50 C51 C52 C53 0.9(10) . . . . ?
C51 C52 C53 C54 -0.3(10) . . . . ?
C52 C53 C54 C49 -0.4(9) . . . . ?
C50 C49 C54 C53 0.4(9) . . . . ?
P2 C49 C54 C53 -173.7(4) . . . . ?
C1 Ru1 C100 Ru6 164.5(2) . . . . ?
C2 Ru1 C100 Ru6 -73.3(3) . . . . ?
C17 Ru1 C100 Ru6 53.1(3) . . . . ?
Ru4 Ru1 C100 Ru6 100.5(2) . . . . ?
Ru2 Ru1 C100 Ru6 -87.5(2) . . . . ?
Ru5 Ru1 C100 Ru6 -172.5(3) . . . . ?
C1 Ru1 C100 Ru4 64.0(3) . . . . ?
C2 Ru1 C100 Ru4 -173.8(2) . . . . ?
C17 Ru1 C100 Ru4 -47.4(3) . . . . ?
Ru6 Ru1 C100 Ru4 -100.5(2) . . . . ?
Ru2 Ru1 C100 Ru4 172.0(3) . . . . ?
Ru5 Ru1 C100 Ru4 87.0(2) . . . . ?
C1 Ru1 C100 Ru2 -108.1(3) . . . . ?
C2 Ru1 C100 Ru2 14.2(4) . . . . ?
C17 Ru1 C100 Ru2 140.5(2) . . . . ?
Ru4 Ru1 C100 Ru2 -172.0(3) . . . . ?
Ru6 Ru1 C100 Ru2 87.5(2) . . . . ?
Ru5 Ru1 C100 Ru2 -85.0(2) . . . . ?
C1 Ru1 C100 Ru3 95(6) . . . . ?
C2 Ru1 C100 Ru3 -143(6) . . . . ?
C17 Ru1 C100 Ru3 -17(6) . . . . ?
Ru4 Ru1 C100 Ru3 31(6) . . . . ?
Ru6 Ru1 C100 Ru3 -70(6) . . . . ?
Ru2 Ru1 C100 Ru3 -157(6) . . . . ?
Ru5 Ru1 C100 Ru3 118(6) . . . . ?
C1 Ru1 C100 Ru5 -23.0(3) . . . . ?
C2 Ru1 C100 Ru5 99.2(3) . . . . ?
C17 Ru1 C100 Ru5 -134.5(2) . . . . ?
Ru4 Ru1 C100 Ru5 -87.0(2) . . . . ?
Ru6 Ru1 C100 Ru5 172.5(3) . . . . ?
Ru2 Ru1 C100 Ru5 85.0(2) . . . . ?
C15 Ru6 C100 Ru1 21.1(3) . . . . ?
C14 Ru6 C100 Ru1 -87.2(3) . . . . ?
C16 Ru6 C100 Ru1 139.6(3) . . . . ?
Ru2 Ru6 C100 Ru1 93.0(2) . . . . ?
Ru3 Ru6 C100 Ru1 -177.1(3) . . . . ?
Ru4 Ru6 C100 Ru1 -89.6(2) . . . . ?
C15 Ru6 C100 Ru4 110.7(3) . . . . ?
C14 Ru6 C100 Ru4 2.4(3) . . . . ?
C16 Ru6 C100 Ru4 -130.8(3) . . . . ?
Ru2 Ru6 C100 Ru4 -177.4(3) . . . . ?
Ru3 Ru6 C100 Ru4 -87.5(2) . . . . ?
Ru1 Ru6 C100 Ru4 89.6(2) . . . . ?
C15 Ru6 C100 Ru2 -71.9(3) . . . . ?
C14 Ru6 C100 Ru2 179.8(2) . . . . ?
C16 Ru6 C100 Ru2 46.6(4) . . . . ?
Ru3 Ru6 C100 Ru2 89.9(2) . . . . ?
Ru1 Ru6 C100 Ru2 -93.0(2) . . . . ?
Ru4 Ru6 C100 Ru2 177.4(3) . . . . ?
C15 Ru6 C100 Ru3 -161.8(2) . . . . ?
C14 Ru6 C100 Ru3 89.9(3) . . . . ?
C16 Ru6 C100 Ru3 -43.3(3) . . . . ?
Ru2 Ru6 C100 Ru3 -89.9(2) . . . . ?
Ru1 Ru6 C100 Ru3 177.1(3) . . . . ?
Ru4 Ru6 C100 Ru3 87.5(2) . . . . ?
C15 Ru6 C100 Ru5 -109.3(17) . . . . ?
C14 Ru6 C100 Ru5 142.4(16) . . . . ?
C16 Ru6 C100 Ru5 9.2(18) . . . . ?
Ru2 Ru6 C100 Ru5 -37.4(16) . . . . ?
Ru3 Ru6 C100 Ru5 52.5(16) . . . . ?
Ru1 Ru6 C100 Ru5 -130.4(18) . . . . ?
Ru4 Ru6 C100 Ru5 140.0(18) . . . . ?
C9 Ru4 C100 Ru1 -1.1(4) . . . . ?
C10 Ru4 C100 Ru1 156.8(3) . . . . ?
C11 Ru4 C100 Ru1 -97.8(2) . . . . ?
Ru5 Ru4 C100 Ru1 -94.8(2) . . . . ?
Ru3 Ru4 C100 Ru1 178.4(3) . . . . ?
Ru6 Ru4 C100 Ru1 91.5(2) . . . . ?
C9 Ru4 C100 Ru6 -92.6(3) . . . . ?
C10 Ru4 C100 Ru6 65.3(4) . . . . ?
C11 Ru4 C100 Ru6 170.7(2) . . . . ?
Ru5 Ru4 C100 Ru6 173.7(3) . . . . ?
Ru3 Ru4 C100 Ru6 86.9(2) . . . . ?
Ru1 Ru4 C100 Ru6 -91.5(2) . . . . ?
C9 Ru4 C100 Ru2 106(2) . . . . ?
C10 Ru4 C100 Ru2 -96(2) . . . . ?
C11 Ru4 C100 Ru2 9(2) . . . . ?
Ru5 Ru4 C100 Ru2 12.1(19) . . . . ?
Ru3 Ru4 C100 Ru2 -75(2) . . . . ?
Ru1 Ru4 C100 Ru2 107(2) . . . . ?
Ru6 Ru4 C100 Ru2 -162(2) . . . . ?
C9 Ru4 C100 Ru3 -179.5(2) . . . . ?
C10 Ru4 C100 Ru3 -21.7(4) . . . . ?
C11 Ru4 C100 Ru3 83.8(2) . . . . ?
Ru5 Ru4 C100 Ru3 86.8(2) . . . . ?
Ru1 Ru4 C100 Ru3 -178.4(3) . . . . ?
Ru6 Ru4 C100 Ru3 -86.9(2) . . . . ?
C9 Ru4 C100 Ru5 93.7(3) . . . . ?
C10 Ru4 C100 Ru5 -108.4(3) . . . . ?
C11 Ru4 C100 Ru5 -2.9(2) . . . . ?
Ru3 Ru4 C100 Ru5 -86.8(2) . . . . ?
Ru1 Ru4 C100 Ru5 94.8(2) . . . . ?
Ru6 Ru4 C100 Ru5 -173.7(3) . . . . ?
C4 Ru2 C100 Ru1 -143.8(3) . . . . ?
C3 Ru2 C100 Ru1 -12.9(4) . . . . ?
C5 Ru2 C100 Ru1 94.5(2) . . . . ?
Ru5 Ru2 C100 Ru1 94.5(2) . . . . ?
Ru6 Ru2 C100 Ru1 -91.4(2) . . . . ?
Ru3 Ru2 C100 Ru1 -178.8(3) . . . . ?
C4 Ru2 C100 Ru6 -52.3(4) . . . . ?
C3 Ru2 C100 Ru6 78.5(3) . . . . ?
C5 Ru2 C100 Ru6 -174.1(2) . . . . ?
Ru5 Ru2 C100 Ru6 -174.0(3) . . . . ?
Ru3 Ru2 C100 Ru6 -87.35(19) . . . . ?
Ru1 Ru2 C100 Ru6 91.4(2) . . . . ?
C4 Ru2 C100 Ru4 110(2) . . . . ?
C3 Ru2 C100 Ru4 -120(2) . . . . ?
C5 Ru2 C100 Ru4 -12(2) . . . . ?
Ru5 Ru2 C100 Ru4 -12.1(19) . . . . ?
Ru6 Ru2 C100 Ru4 162(2) . . . . ?
Ru3 Ru2 C100 Ru4 75(2) . . . . ?
Ru1 Ru2 C100 Ru4 -107(2) . . . . ?
C4 Ru2 C100 Ru3 35.0(4) . . . . ?
C3 Ru2 C100 Ru3 165.8(3) . . . . ?
C5 Ru2 C100 Ru3 -86.7(2) . . . . ?
Ru5 Ru2 C100 Ru3 -86.7(2) . . . . ?
Ru6 Ru2 C100 Ru3 87.35(19) . . . . ?
Ru1 Ru2 C100 Ru3 178.8(3) . . . . ?
C4 Ru2 C100 Ru5 121.7(3) . . . . ?
C3 Ru2 C100 Ru5 -107.5(3) . . . . ?
C5 Ru2 C100 Ru5 0.0(3) . . . . ?
Ru6 Ru2 C100 Ru5 174.0(3) . . . . ?
Ru3 Ru2 C100 Ru5 86.7(2) . . . . ?
Ru1 Ru2 C100 Ru5 -94.5(2) . . . . ?
C7 Ru3 C100 Ru1 47(6) . . . . ?
C8 Ru3 C100 Ru1 -67(6) . . . . ?
C6 Ru3 C100 Ru1 169(6) . . . . ?
Ru6 Ru3 C100 Ru1 70(6) . . . . ?
Ru4 Ru3 C100 Ru1 -31(6) . . . . ?
Ru5 Ru3 C100 Ru1 -118(6) . . . . ?
Ru2 Ru3 C100 Ru1 157(6) . . . . ?
C7 Ru3 C100 Ru6 -22.2(3) . . . . ?
C8 Ru3 C100 Ru6 -136.5(2) . . . . ?
C6 Ru3 C100 Ru6 99.4(3) . . . . ?
Ru4 Ru3 C100 Ru6 -100.6(2) . . . . ?
Ru5 Ru3 C100 Ru6 172.2(3) . . . . ?
Ru2 Ru3 C100 Ru6 87.4(2) . . . . ?
C7 Ru3 C100 Ru4 78.4(3) . . . . ?
C8 Ru3 C100 Ru4 -35.9(3) . . . . ?
C6 Ru3 C100 Ru4 -159.9(3) . . . . ?
Ru6 Ru3 C100 Ru4 100.6(2) . . . . ?
Ru5 Ru3 C100 Ru4 -87.20(19) . . . . ?
Ru2 Ru3 C100 Ru4 -172.0(3) . . . . ?
C7 Ru3 C100 Ru2 -109.6(3) . . . . ?
C8 Ru3 C100 Ru2 136.1(2) . . . . ?
C6 Ru3 C100 Ru2 12.0(4) . . . . ?
Ru6 Ru3 C100 Ru2 -87.4(2) . . . . ?
Ru4 Ru3 C100 Ru2 172.0(3) . . . . ?
Ru5 Ru3 C100 Ru2 84.79(19) . . . . ?
C7 Ru3 C100 Ru5 165.6(3) . . . . ?
C8 Ru3 C100 Ru5 51.4(3) . . . . ?
C6 Ru3 C100 Ru5 -72.7(3) . . . . ?
Ru6 Ru3 C100 Ru5 -172.2(3) . . . . ?
Ru4 Ru3 C100 Ru5 87.20(19) . . . . ?
Ru2 Ru3 C100 Ru5 -84.79(19) . . . . ?
C13 Ru5 C100 Ru1 -175.8(3) . . . . ?
C12 Ru5 C100 Ru1 -7.1(4) . . . . ?
C11 Ru5 C100 Ru1 91.9(2) . . . . ?
C5 Ru5 C100 Ru1 -92.6(2) . . . . ?
Ru2 Ru5 C100 Ru1 -92.6(2) . . . . ?
Ru4 Ru5 C100 Ru1 89.1(2) . . . . ?
Ru3 Ru5 C100 Ru1 177.3(3) . . . . ?
C13 Ru5 C100 Ru6 -45.7(18) . . . . ?
C12 Ru5 C100 Ru6 123.1(16) . . . . ?
C11 Ru5 C100 Ru6 -138.0(17) . . . . ?
C5 Ru5 C100 Ru6 37.5(17) . . . . ?
Ru2 Ru5 C100 Ru6 37.5(16) . . . . ?
Ru4 Ru5 C100 Ru6 -140.8(18) . . . . ?
Ru3 Ru5 C100 Ru6 -52.6(16) . . . . ?
Ru1 Ru5 C100 Ru6 130.1(18) . . . . ?
C13 Ru5 C100 Ru4 95.1(3) . . . . ?
C12 Ru5 C100 Ru4 -96.2(3) . . . . ?
C11 Ru5 C100 Ru4 2.8(2) . . . . ?
C5 Ru5 C100 Ru4 178.3(2) . . . . ?
Ru2 Ru5 C100 Ru4 178.3(3) . . . . ?
Ru3 Ru5 C100 Ru4 88.18(19) . . . . ?
Ru1 Ru5 C100 Ru4 -89.1(2) . . . . ?
C13 Ru5 C100 Ru2 -83.2(3) . . . . ?
C12 Ru5 C100 Ru2 85.6(4) . . . . ?
C11 Ru5 C100 Ru2 -175.5(2) . . . . ?
C5 Ru5 C100 Ru2 0.0(2) . . . . ?
Ru4 Ru5 C100 Ru2 -178.3(3) . . . . ?
Ru3 Ru5 C100 Ru2 -90.1(2) . . . . ?
Ru1 Ru5 C100 Ru2 92.6(2) . . . . ?
C13 Ru5 C100 Ru3 6.9(4) . . . . ?
C12 Ru5 C100 Ru3 175.6(3) . . . . ?
C11 Ru5 C100 Ru3 -85.4(2) . . . . ?
C5 Ru5 C100 Ru3 90.1(2) . . . . ?
Ru2 Ru5 C100 Ru3 90.1(2) . . . . ?
Ru4 Ru5 C100 Ru3 -88.18(19) . . . . ?
Ru1 Ru5 C100 Ru3 -177.3(3) . . . . ?
